data_7134705
loop_
_publ_author_name
'Geue, Niklas'
'Renningholtz, Tim'
'Whitehead, George F. S.'
'Timco, Grigore A.'
'Trujillo, Cristina'
'Barran, Perdita E.'
'Winpenny, Richard E. P.'

_publ_section_title
;
 Energetics of carboxylate-metal bonds in polymetallic rings.
;
_journal_issue 59
_journal_name_full 'Chemical communications (Cambridge, England)'
_journal_page_first 11049
_journal_page_last 11052
_journal_paper_doi 10.1039/d5cc01911g
_journal_volume 61
_journal_year 2025
_chemical_formula_moiety 'C80 H48 Cr7 F8 Ni O48, C6 H16 N1, 2(C2 H3 N), 6[C2H3N]'
_chemical_formula_sum 'C102 H88 Cr7 F8 N9 Ni O48'
_chemical_formula_weight 2782.52
_space_group_crystal_system orthorhombic
_space_group_IT_number 62
_space_group_name_Hall '-P 2ac 2n'
_space_group_name_H-M_alt 'P n m a'
_atom_sites_solution_hydrogens geom
_atom_sites_solution_primary dual
_audit_creation_date 2025-03-17
_audit_creation_method
;
Olex2 1.5-alpha
(compiled 2025.03.04 svn.red2d20d0 for OlexSys, GUI svn.r7188)
;
_audit_update_record
;
2025-03-17 deposited with the CCDC.	2025-06-11 downloaded from the CCDC.
;
_cell_angle_alpha 90
_cell_angle_beta 90
_cell_angle_gamma 90
_cell_formula_units_Z 4
_cell_length_a 26.8743(8)
_cell_length_b 27.9440(6)
_cell_length_c 16.9778(5)
_cell_measurement_reflns_used 12195
_cell_measurement_temperature 99.95(10)
_cell_measurement_theta_max 28.0810
_cell_measurement_theta_min 3.2390
_cell_volume 12749.9(6)
_computing_cell_refinement 'CrysAlisPro 1.171.43.142a (Rigaku OD, 2024)'
_computing_data_collection 'CrysAlis system (CCD Version 1.171.32.24 (release 21-04-2008 CrysAlis171 .NET))'
_computing_data_reduction 'CrysAlisPro 1.171.43.142a (Rigaku OD, 2024)'
_computing_molecular_graphics 'Olex2 1.5-alpha (Dolomanov et al., 2009)'
_computing_publication_material 'Olex2 1.5-alpha (Dolomanov et al., 2009)'
_computing_structure_refinement 'SHELXL 2019/3 (Sheldrick, 2015)'
_computing_structure_solution 'SHELXT 2018/2 (Sheldrick, 2018)'
_diffrn_ambient_environment N~2~
_diffrn_ambient_temperature 99.95(10)
_diffrn_detector 'CCD plate'
_diffrn_detector_area_resol_mean 8.3367
_diffrn_detector_type 'Sapphire2, large Be window'
_diffrn_measured_fraction_theta_full 0.995
_diffrn_measured_fraction_theta_max 0.895
_diffrn_measurement_details
;
List of Runs (angles in degrees, time in seconds):

  # Type    Start    End  Width  t~exp~   \w     \q     \k     \f   Frames
#--------------------------------------------------------------------------
  1  \w    -64.00  40.00   1.00  223.80    --  -21.07 -20.00 113.00  104
  2  \w     28.00  73.00   1.00  223.80    --   22.48-106.00 269.00   45
  3  \w    -19.00  14.00   1.00  223.80    --   22.48-106.00 352.00   33
;
_diffrn_measurement_device 'four-circle diffractometer'
_diffrn_measurement_device_type 'Xcalibur, Sapphire2, large Be window'
_diffrn_measurement_method '\w scans'
_diffrn_orient_matrix_type 'CrysAlisPro convention (1999,Acta A55,543-557)'
_diffrn_orient_matrix_UB_11 -0.0192309000
_diffrn_orient_matrix_UB_12 0.0064277000
_diffrn_orient_matrix_UB_13 -0.0266524000
_diffrn_orient_matrix_UB_21 0.0169123000
_diffrn_orient_matrix_UB_22 -0.0019444000
_diffrn_orient_matrix_UB_23 -0.0318579000
_diffrn_orient_matrix_UB_31 -0.0064191000
_diffrn_orient_matrix_UB_32 -0.0244701000
_diffrn_orient_matrix_UB_33 -0.0044828000
_diffrn_radiation_monochromator graphite
_diffrn_radiation_probe x-ray
_diffrn_radiation_type 'Mo K\a'
_diffrn_radiation_wavelength 0.71073
_diffrn_reflns_av_R_equivalents 0.0502
_diffrn_reflns_av_unetI/netI 0.0594
_diffrn_reflns_Laue_measured_fraction_full 0.995
_diffrn_reflns_Laue_measured_fraction_max 0.895
_diffrn_reflns_limit_h_max 24
_diffrn_reflns_limit_h_min -33
_diffrn_reflns_limit_k_max 31
_diffrn_reflns_limit_k_min -37
_diffrn_reflns_limit_l_max 13
_diffrn_reflns_limit_l_min -22
_diffrn_reflns_number 38968
_diffrn_reflns_point_group_measured_fraction_full 0.995
_diffrn_reflns_point_group_measured_fraction_max 0.895
_diffrn_reflns_theta_full 25.242
_diffrn_reflns_theta_max 28.511
_diffrn_reflns_theta_min 2.838
_diffrn_source 'fine-focus sealed X-ray tube'
_diffrn_source_type 'Enhance (Mo) X-ray Source'
_exptl_absorpt_coefficient_mu 0.816
_exptl_absorpt_correction_T_max 1.00000
_exptl_absorpt_correction_T_min 0.63423
_exptl_absorpt_correction_type multi-scan
_exptl_absorpt_process_details
;
CrysAlisPro 1.171.43.142a (Rigaku Oxford Diffraction, 2024)
Empirical absorption correction using spherical harmonics,
implemented in SCALE3 ABSPACK scaling algorithm.
;
_exptl_crystal_colour 'clear green'
_exptl_crystal_colour_lustre clear
_exptl_crystal_colour_primary green
_exptl_crystal_density_diffrn 1.450
_exptl_crystal_description block
_exptl_crystal_F_000 5660
_exptl_crystal_size_max 0.55
_exptl_crystal_size_mid 0.289
_exptl_crystal_size_min 0.17
_refine_diff_density_max 0.654
_refine_diff_density_min -0.600
_refine_diff_density_rms 0.082
_refine_ls_extinction_method none
_refine_ls_goodness_of_fit_ref 1.011
_refine_ls_hydrogen_treatment constr
_refine_ls_matrix_type full
_refine_ls_number_parameters 1031
_refine_ls_number_reflns 14760
_refine_ls_number_restraints 4228
_refine_ls_restrained_S_all 0.941
_refine_ls_R_factor_all 0.0781
_refine_ls_R_factor_gt 0.0529
_refine_ls_shift/su_max 0.001
_refine_ls_shift/su_mean 0.000
_refine_ls_structure_factor_coef Fsqd
_refine_ls_weighting_details 'w=1/[\s^2^(Fo^2^)+(0.0955P)^2^+0.0351P] where P=(Fo^2^+2Fc^2^)/3'
_refine_ls_weighting_scheme calc
_refine_ls_wR_factor_gt 0.1430
_refine_ls_wR_factor_ref 0.1595
_reflns_Friedel_coverage 0.000
_reflns_number_gt 10271
_reflns_number_total 14760
_reflns_threshold_expression 'I > 2\s(I)'
_cod_data_source_file d5cc01911g2.cif
_cod_data_source_block orepw1107
_cod_depositor_comments 'Adding full bibliography for 7134703--7134709.cif.'
_cod_database_code 7134705
_shelx_shelxl_version_number 2019/3
_chemical_oxdiff_formula Cr7Ni1F8O32C90H150N1
_shelx_space_group_comment
;
The symmetry employed for this shelxl refinement is uniquely defined
by the following loop, which should always be used as a source of
symmetry information in preference to the above space-group names.
They are only intended as comments.
;
_shelx_estimated_absorpt_t_max 0.874
_shelx_estimated_absorpt_t_min 0.662
_olex2_refinement_description
;
1. Shared sites
{C6, C6A}
{C16A, C16}
{C21A, C21}
{C22A, C22}
{C26, C26A}
{C51, C51A}
{C56A, C56}
{C27, C27A}
{C17, C17A}
{Cr1, Ni1}
{Cr2, Ni2}
{Cr3, Ni3}
{Cr4, Ni4}
2. Restrained distances
 N1-C53 = N1-C54
 1.45 with sigma of 0.02
 C51-C53 = N1-C52 = C53-C54 = N1-C55 = C56-C54
 2.45 with sigma of 0.02
 C56-C55 = C55-C54 = C52-C53 = C52-C51
 1.54 with sigma of 0.02
3. Uiso/Uaniso restraints and constraints
All non-hydrogen atoms have similar U: within 2A with sigma of 0.04 and sigma
for terminal atoms of 0.08 within 2A
Uanis(Cr3) = Uanis(Ni3)
Uanis(Cr4) = Uanis(Ni4)
Uanis(Cr2) = Uanis(Ni2)
Uanis(Cr1) = Uanis(Ni1)
Uanis(C6) = Uanis(C6A)
Uanis(C16A) = Uanis(C16)
Uanis(C17) = Uanis(C17A)
Uanis(C21A) = Uanis(C21)
Uanis(C22A) = Uanis(C22)
Uanis(C26) = Uanis(C26A)
Uanis(C27) = Uanis(C27A)
Uanis(C51) = Uanis(C51A)
Uanis(C56A) = Uanis(C56)
4. Rigid body (RIGU) restrains
 All non-hydrogen atoms
 with sigma for 1-2 distances of 0.004 and sigma for 1-3 distances of 0.004
5. Same fragment restrains
{O19, O20, C31, C32, C33, C34, C35} sigma for 1-2: 0.02, 1-3: 0.04
as in
{O21, O22, C36, C37, C38, C39, C40}
{O19, O20, C31, C32, C33, C34, C35} sigma for 1-2: 0.02, 1-3: 0.04
as in
{O25, O26, C46, C47, C48, C49, C50}
{O19, O20, C31, C32, C33, C34, C35} sigma for 1-2: 0.02, 1-3: 0.04
as in
{O16, O18, C26, C27, C28, C29, C30}
{O19, O20, C31, C32, C33, C34, C35} sigma for 1-2: 0.02, 1-3: 0.04
as in
{O23, O24, C41, C42, C43, C44, C45}
{O19, O20, C31, C32, C33, C34, C35} sigma for 1-2: 0.02, 1-3: 0.04
as in
{O7, O9, C11, C12, C13, C14, C15}
{O19, O20, C31, C32, C33, C34, C35} sigma for 1-2: 0.02, 1-3: 0.04
as in
{O1, O3, C1, C2, C3, C4, C5}
{O19, O20, C31, C32, C33, C34, C35} sigma for 1-2: 0.02, 1-3: 0.04
as in
{O11, O12, C16, C17, C18, C19, C20}
{O19, O20, C31, C32, C33, C34, C35} sigma for 1-2: 0.02, 1-3: 0.04
as in
{O4, O6, C6, C7, C8, C9, C10}
{N1, C51, C52, C53, C54, C55, C56} sigma for 1-2: 0.02, 1-3: 0.04
as in
{N1A, C51A, C52A, C53A, C54A, C55A, C56A}
{O19, O20, C31, C32, C33, C34, C35} sigma for 1-2: 0.02, 1-3: 0.04
as in
{O17, O18A, C26A, C27A, C28A, C29A, C30A}
{O19, O20, C31, C32, C33, C34, C35} sigma for 1-2: 0.02, 1-3: 0.04
as in
{O14, O15A, C21A, C22A, C23A, C24A, C25A}
{O19, O20, C31, C32, C33, C34, C35} sigma for 1-2: 0.02, 1-3: 0.04
as in
{O13, O15, C21, C22, C23, C24, C25}
{O19, O20, C31, C32, C33, C34, C35} sigma for 1-2: 0.02, 1-3: 0.04
as in
{O10, O12A, C16A, C17A, C18A, C19A, C20A}
{O19, O20, C31, C32, C33, C34, C35} sigma for 1-2: 0.02, 1-3: 0.04
as in
{O5, O6A, C6A, C7A, C8A, C9A, C10A}
6. Others
 Sof(O6A)=Sof(C6A)=Sof(C7A)=Sof(C8A)=Sof(H8A)=Sof(C9A)=Sof(H9A)=Sof(C10A)=
 Sof(H10A)=1-FVAR(1)
 Sof(O6)=Sof(C6)=Sof(C7)=Sof(C8)=Sof(H8)=Sof(C9)=Sof(H9)=Sof(C10)=Sof(H10)=
 FVAR(1)
 Sof(O12A)=Sof(C16A)=Sof(C17A)=Sof(C18A)=Sof(H18A)=Sof(C19A)=Sof(H19A)=
 Sof(C20A)=Sof(H20A)=1-FVAR(2)
 Sof(O12)=Sof(C16)=Sof(C17)=Sof(C18)=Sof(H18)=Sof(C19)=Sof(H19)=Sof(C20)=
 Sof(H20)=FVAR(2)
 Sof(O15A)=Sof(C21A)=Sof(C22A)=Sof(C23A)=Sof(H23A)=Sof(C24A)=Sof(H24A)=
 Sof(C25A)=Sof(H25A)=Sof(O18A)=Sof(C26A)=Sof(C27A)=Sof(C28A)=Sof(H28A)=
 Sof(C29A)=Sof(H29A)=Sof(C30A)=Sof(H30A)=1-FVAR(3)
 Sof(O15)=Sof(C21)=Sof(C22)=Sof(C23)=Sof(H23)=Sof(C24)=Sof(H24)=Sof(C25)=
 Sof(H25)=Sof(O18)=Sof(C26)=Sof(C27)=Sof(C28)=Sof(H28)=Sof(C29)=Sof(H29)=
 Sof(C30)=Sof(H30)=FVAR(3)
 Sof(N1A)=Sof(H1AA)=Sof(H1AB)=Sof(C51A)=Sof(H51D)=Sof(H51E)=Sof(H51F)=
 Sof(C52A)=Sof(H52C)=Sof(H52D)=Sof(C53A)=Sof(H53C)=Sof(H53D)=Sof(C54A)=
 Sof(H54C)=Sof(H54D)=Sof(C55A)=Sof(H55C)=Sof(H55D)=Sof(C56A)=Sof(H56D)=
 Sof(H56E)=Sof(H56F)=0.5*(1-FVAR(5))
 Sof(N1)=Sof(H1A)=Sof(H1B)=Sof(C51)=Sof(H51A)=Sof(H51B)=Sof(H51C)=Sof(C52)=
 Sof(H52A)=Sof(H52B)=Sof(C53)=Sof(H53A)=Sof(H53B)=Sof(C54)=Sof(H54A)=Sof(H54B)=
 Sof(C55)=Sof(H55A)=Sof(H55B)=Sof(C56)=Sof(H56A)=Sof(H56B)=Sof(H56C)=0.5*FVAR(5)
 Fixed Sof: Cr3(0.875) Cr4(0.875) Cr2(0.875) Cr1(0.875) Ni3(0.125) Ni4(0.125)
 Ni2(0.125) Ni1(0.125) O20(0.5) C33(0.5) H33(0.5) C34(0.5) H34(0.5) C35(0.5)
 H35(0.5) O22(0.5) C38(0.5) H38(0.5) C39(0.5) H39(0.5) C40(0.5) H40(0.5)
 O24(0.5) C43(0.5) H43(0.5) C44(0.5) H44(0.5) C45(0.5) H45(0.5) O26(0.5)
 C47(0.5) C48(0.5) H48(0.5) C49(0.5) H49(0.5) C50(0.5) H50(0.5)
7.a Secondary CH2 refined with riding coordinates:
 N1(H1A,H1B), C52(H52A,H52B), C53(H53A,H53B), C54(H54A,H54B), C55(H55A,H55B),
 N1A(H1AA,H1AB), C52A(H52C,H52D), C53A(H53C,H53D), C54A(H54C,H54D), C55A(H55C,
 H55D)
7.b Me refined with riding coordinates:
 C51(H51A,H51B,H51C), C56(H56A,H56B,H56C), C51A(H51D,H51E,H51F), C56A(H56D,
 H56E,H56F)
7.c Aromatic/amide H refined with riding coordinates:
 C33(H33), C34(H34), C35(H35), C38(H38), C39(H39), C40(H40), C43(H43),
 C44(H44), C45(H45), C48(H48), C49(H49), C50(H50), C3(H3), C4(H4), C5(H5),
 C8(H8), C9(H9), C10(H10), C13(H13), C14(H14), C15(H15), C18A(H18A), C19A(H19A),
  C20A(H20A), C23(H23), C24(H24), C25(H25), C28(H28), C29(H29), C30(H30),
 C8A(H8A), C9A(H9A), C10A(H10A), C18(H18), C19(H19), C20(H20), C23A(H23A),
 C24A(H24A), C25A(H25A), C28A(H28A), C29A(H29A), C30A(H30A)
7.d Idealised Me refined with riding coordinates:
 C60(H60A,H60B,H60C)
;
_smtbx_masks_void_probe_radius 1.2
_smtbx_masks_void_truncation_radius 1.2
_olex2_date_sample_data_collection 2016-02-03
_olex2_submission_special_instructions 'No special instructions were received'
_oxdiff_exptl_absorpt_empirical_details
;
Empirical correction (ABSPACK) includes:
- Absorption correction using spherical harmonics
- Frame scaling
;
_oxdiff_exptl_absorpt_empirical_full_max 1.309
_oxdiff_exptl_absorpt_empirical_full_min 0.839

loop_
_space_group_symop_operation_xyz
'x, y, z'
'-x+1/2, -y, z+1/2'
'-x, y+1/2, -z'
'x+1/2, -y+1/2, -z+1/2'
'-x, -y, -z'
'x-1/2, y, -z-1/2'
'x, -y-1/2, z'
'-x-1/2, y-1/2, z-1/2'

loop_
_atom_site_label
_atom_site_type_symbol
_atom_site_fract_x
_atom_site_fract_y
_atom_site_fract_z
_atom_site_U_iso_or_equiv
_atom_site_adp_type
_atom_site_occupancy
_atom_site_site_symmetry_order
_atom_site_calc_flag
_atom_site_refinement_flags_posn
_atom_site_refinement_flags_adp
_atom_site_refinement_flags_occupancy
_atom_site_disorder_assembly
_atom_site_disorder_group
Cr3 Cr 0.40761(2) 0.60229(2) 0.47369(3) 0.02130(11) Uani 0.875 1 d . U P F .
Cr4 Cr 0.45765(2) 0.68851(2) 0.59311(3) 0.02262(12) Uani 0.875 1 d . U P G .
Cr2 Cr 0.32970(2) 0.60149(2) 0.31461(3) 0.02995(13) Uani 0.875 1 d . U P E .
Cr1 Cr 0.27835(2) 0.68923(2) 0.20249(3) 0.03426(14) Uani 0.875 1 d . U P E .
Ni3 Ni 0.40761(2) 0.60229(2) 0.47369(3) 0.02130(11) Uani 0.125 1 d . U P F .
Ni4 Ni 0.45765(2) 0.68851(2) 0.59311(3) 0.02262(12) Uani 0.125 1 d . U P G .
Ni2 Ni 0.32970(2) 0.60149(2) 0.31461(3) 0.02995(13) Uani 0.125 1 d . U P E .
Ni1 Ni 0.27835(2) 0.68923(2) 0.20249(3) 0.03426(14) Uani 0.125 1 d . U P E .
F1 F 0.30903(9) 0.750000 0.22617(15) 0.0306(5) Uani 1 2 d S TU P . .
F2 F 0.30417(6) 0.66556(6) 0.30097(11) 0.0301(4) Uani 1 1 d . U . . .
F3 F 0.38170(6) 0.62999(5) 0.37817(10) 0.0266(4) Uani 1 1 d . U . . .
F4 F 0.40763(6) 0.66568(5) 0.52045(10) 0.0248(3) Uani 1 1 d . U . . .
F5 F 0.45446(8) 0.750000 0.54023(13) 0.0221(5) Uani 1 2 d S TU P . .
O19 O 0.51063(9) 0.70988(7) 0.66403(13) 0.0348(5) Uani 1 1 d D U . . .
O20 O 0.5940(3) 0.7870(3) 0.7604(5) 0.043(2) Uani 0.5 1 d D U P A -1
C31 C 0.52654(14) 0.750000 0.6865(2) 0.0230(8) Uani 1 2 d DS TU P A .
C32 C 0.56653(16) 0.750000 0.7441(3) 0.0311(9) Uani 1 2 d DS TU P . .
C33 C 0.5823(4) 0.7103(4) 0.7860(6) 0.033(2) Uani 0.5 1 d D U P A -1
H33 H 0.569435 0.678708 0.782437 0.040 Uiso 0.5 1 calc R U P A -1
C34 C 0.6209(6) 0.7262(7) 0.8346(9) 0.050(4) Uani 0.5 1 d D U P A -1
H34 H 0.637797 0.708309 0.873911 0.059 Uiso 0.5 1 calc R U P A -1
C35 C 0.6291(6) 0.7721(6) 0.8144(9) 0.050(4) Uani 0.5 1 d D U P A -1
H35 H 0.655285 0.791483 0.834475 0.060 Uiso 0.5 1 calc R U P A -1
O21 O 0.40467(8) 0.70974(8) 0.66441(13) 0.0348(5) Uani 1 1 d D U . . .
O22 O 0.3163(5) 0.7906(4) 0.7418(14) 0.054(3) Uani 0.5 1 d D U P B -1
C36 C 0.38602(15) 0.750000 0.6798(3) 0.0289(9) Uani 1 2 d DS TU P B .
C37 C 0.33804(17) 0.750000 0.7197(3) 0.0490(13) Uani 1 2 d DS TU P . .
C38 C 0.3066(7) 0.7137(6) 0.736(2) 0.051(4) Uani 0.5 1 d D U P B -1
H38 H 0.312009 0.680879 0.723787 0.061 Uiso 0.5 1 calc R U P B -1
C39 C 0.2649(6) 0.7327(8) 0.7720(17) 0.063(5) Uani 0.5 1 d D U P B -1
H39 H 0.237254 0.715394 0.792201 0.076 Uiso 0.5 1 calc R U P B -1
C40 C 0.2709(5) 0.7794(8) 0.7734(13) 0.053(4) Uani 0.5 1 d D U P B -1
H40 H 0.247465 0.801833 0.793160 0.064 Uiso 0.5 1 calc R U P B -1
O23 O 0.25073(11) 0.71050(8) 0.10167(16) 0.0559(8) Uani 1 1 d D U . . .
O24 O 0.1970(4) 0.7920(3) -0.0329(5) 0.0368(17) Uani 0.5 1 d D U P C -1
C41 C 0.23905(16) 0.750000 0.0736(3) 0.0313(10) Uani 1 2 d DS TU P C .
C42 C 0.20877(16) 0.750000 0.0025(3) 0.0331(10) Uani 1 2 d DS TU P . .
C43 C 0.1842(7) 0.7141(5) -0.0334(11) 0.061(6) Uani 0.5 1 d D U P C -1
H43 H 0.184572 0.681367 -0.018451 0.074 Uiso 0.5 1 calc R U P C -1
C44 C 0.1580(5) 0.7340(5) -0.0970(8) 0.048(4) Uani 0.5 1 d D U P C -1
H44 H 0.138059 0.717339 -0.134226 0.057 Uiso 0.5 1 calc R U P C -1
C45 C 0.1665(4) 0.7805(4) -0.0946(7) 0.034(2) Uani 0.5 1 d D U P C -1
H45 H 0.153279 0.802961 -0.130960 0.040 Uiso 0.5 1 calc R U P C -1
O25 O 0.21930(8) 0.70995(8) 0.26103(18) 0.0461(6) Uani 1 1 d D U . . .
O26 O 0.1523(3) 0.8014(3) 0.3734(5) 0.081(2) Uani 0.5 1 d D U P D -1
C46 C 0.20469(16) 0.750000 0.2853(3) 0.0423(11) Uani 1 2 d DS TU P . .
C47 C 0.1680(2) 0.7594(4) 0.3471(4) 0.057(3) Uani 0.5 1 d D U P D -1
C48 C 0.1454(4) 0.7258(4) 0.3903(7) 0.067(3) Uani 0.5 1 d D U P D -1
H48 H 0.150309 0.692354 0.384425 0.081 Uiso 0.5 1 calc R U P D -1
C49 C 0.1142(3) 0.7463(6) 0.4440(5) 0.093(3) Uani 0.5 1 d D U P D -1
H49 H 0.092665 0.730341 0.479755 0.112 Uiso 0.5 1 calc R U P D -1
C50 C 0.1202(4) 0.7932(5) 0.4359(8) 0.102(4) Uani 0.5 1 d D U P D -1
H50 H 0.105020 0.817103 0.467618 0.122 Uiso 0.5 1 calc R U P D -1
O1 O 0.24539(11) 0.62946(8) 0.17672(18) 0.0602(9) Uani 1 1 d D U . . .
O3 O 0.21143(10) 0.50803(8) 0.18868(17) 0.0503(7) Uani 1 1 d D U . . .
C1 C 0.24738(13) 0.58740(11) 0.2016(2) 0.0396(8) Uani 1 1 d D U . . .
C2 C 0.21235(13) 0.55415(11) 0.1641(2) 0.0417(8) Uani 1 1 d D U . . .
C3 C 0.17895(15) 0.56060(13) 0.1067(3) 0.0552(11) Uani 1 1 d D U . . .
H3 H 0.172093 0.589651 0.079774 0.066 Uiso 1 1 calc R U . . .
C4 C 0.15579(15) 0.51581(14) 0.0939(3) 0.0551(10) Uani 1 1 d D U . . .
H4 H 0.130449 0.508875 0.056605 0.066 Uiso 1 1 calc R U . . .
C5 C 0.17610(16) 0.48592(14) 0.1434(3) 0.0565(11) Uani 1 1 d D U . . .
H5 H 0.167485 0.453040 0.147504 0.068 Uiso 1 1 calc R U . . .
O4 O 0.34025(10) 0.67085(8) 0.14983(15) 0.0485(6) Uani 1 1 d D U . . .
O6 O 0.4577(3) 0.6125(4) 0.1442(5) 0.100(3) Uani 0.648(15) 1 d D U P E 1
C6 C 0.37495(13) 0.64225(12) 0.1694(2) 0.0410(8) Uani 0.648(15) 1 d D U P E 1
C7 C 0.4218(4) 0.6440(6) 0.1265(10) 0.070(4) Uani 0.648(15) 1 d D U P E 1
C8 C 0.4412(5) 0.6750(6) 0.0731(9) 0.097(4) Uani 0.648(15) 1 d D U P E 1
H8 H 0.424137 0.701248 0.049865 0.116 Uiso 0.648(15) 1 calc R U P E 1
C9 C 0.4895(4) 0.6623(7) 0.0582(8) 0.126(5) Uani 0.648(15) 1 d D U P E 1
H9 H 0.512652 0.678376 0.025229 0.151 Uiso 0.648(15) 1 calc R U P E 1
C10 C 0.4971(4) 0.6222(7) 0.1003(9) 0.149(5) Uani 0.648(15) 1 d D U P E 1
H10 H 0.526616 0.603486 0.098699 0.179 Uiso 0.648(15) 1 calc R U P E 1
O7 O 0.35690(9) 0.53688(8) 0.32479(16) 0.0467(7) Uani 1 1 d D U . . .
O9 O 0.37304(13) 0.44386(9) 0.3020(2) 0.0823(12) Uani 1 1 d D U . . .
C11 C 0.38556(11) 0.51747(10) 0.3732(2) 0.0303(7) Uani 1 1 d D U . . .
C12 C 0.39371(13) 0.46595(10) 0.3653(2) 0.0401(8) Uani 1 1 d D U . . .
C13 C 0.41825(12) 0.43407(10) 0.4099(2) 0.0379(8) Uani 1 1 d D U . . .
H13 H 0.435888 0.440661 0.457126 0.046 Uiso 1 1 calc R U . . .
C14 C 0.41298(15) 0.38886(12) 0.3734(3) 0.0624(13) Uani 1 1 d D U . . .
H14 H 0.426154 0.359136 0.390822 0.075 Uiso 1 1 calc R U . . .
C15 C 0.3853(2) 0.39700(13) 0.3088(4) 0.100(2) Uani 1 1 d D U . . .
H15 H 0.375535 0.372896 0.272493 0.120 Uiso 1 1 calc R U . . .
O10 O 0.28829(8) 0.59512(8) 0.40868(15) 0.0383(5) Uani 1 1 d D U . . .
O12A O 0.2082(5) 0.6028(13) 0.4988(13) 0.056(4) Uani 0.235(16) 1 d D U P F 1
C16A C 0.29724(10) 0.59843(10) 0.4810(2) 0.0312(7) Uani 0.235(16) 1 d D U P F 1
C17A C 0.25398(13) 0.60578(12) 0.5319(2) 0.0472(9) Uani 0.235(16) 1 d D U P F 1
C18A C 0.2496(8) 0.6132(19) 0.6102(9) 0.051(5) Uani 0.235(16) 1 d D U P F 1
H18A H 0.275345 0.612258 0.648457 0.061 Uiso 0.235(16) 1 calc R U P F 1
C19A C 0.1990(9) 0.6228(15) 0.6233(15) 0.069(6) Uani 0.235(16) 1 d D U P F 1
H19A H 0.184615 0.634118 0.670820 0.083 Uiso 0.235(16) 1 calc R U P F 1
C20A C 0.1751(7) 0.6130(16) 0.5573(17) 0.075(6) Uani 0.235(16) 1 d D U P F 1
H20A H 0.139954 0.613136 0.551455 0.090 Uiso 0.235(16) 1 calc R U P F 1
O13 O 0.43333(8) 0.57105(7) 0.56767(12) 0.0290(5) Uani 1 1 d D U . . .
O15 O 0.4740(13) 0.5011(5) 0.6522(14) 0.043(4) Uani 0.270(11) 1 d D U P G 1
C21 C 0.45477(11) 0.58469(10) 0.62923(18) 0.0273(6) Uani 0.270(11) 1 d D U P G 1
C22 C 0.47424(13) 0.54680(11) 0.6793(2) 0.0371(7) Uani 0.270(11) 1 d D U P G 1
C23 C 0.4979(8) 0.5483(6) 0.7498(9) 0.026(3) Uani 0.270(11) 1 d D U P G 1
H23 H 0.504242 0.575926 0.780767 0.031 Uiso 0.270(11) 1 calc R U P G 1
C24 C 0.5115(11) 0.5006(6) 0.7684(12) 0.043(5) Uani 0.270(11) 1 d D U P G 1
H24 H 0.526898 0.489879 0.815593 0.052 Uiso 0.270(11) 1 calc R U P G 1
C25 C 0.4986(12) 0.4740(6) 0.7079(13) 0.036(4) Uani 0.270(11) 1 d D U P G 1
H25 H 0.505327 0.440765 0.703100 0.044 Uiso 0.270(11) 1 calc R U P G 1
O16 O 0.47500(7) 0.61450(7) 0.43229(12) 0.0276(4) Uani 1 1 d D U . . .
O18 O 0.5880(8) 0.6820(11) 0.4223(12) 0.041(4) Uani 0.270(11) 1 d D U P G 1
C26 C 0.50781(9) 0.64394(9) 0.45400(17) 0.0233(6) Uani 0.270(11) 1 d D U P G 1
C27 C 0.55023(11) 0.65082(11) 0.4022(2) 0.0357(7) Uani 0.270(11) 1 d D U P G 1
C28 C 0.5623(12) 0.6326(14) 0.3309(15) 0.046(5) Uani 0.270(11) 1 d D U P G 1
H28 H 0.544781 0.607859 0.304365 0.055 Uiso 0.270(11) 1 calc R U P G 1
C29 C 0.6044(8) 0.6560(8) 0.3024(10) 0.041(4) Uani 0.270(11) 1 d D U P G 1
H29 H 0.618170 0.653791 0.251013 0.049 Uiso 0.270(11) 1 calc R U P G 1
C30 C 0.6212(9) 0.6817(12) 0.3620(14) 0.044(5) Uani 0.270(11) 1 d D U P G 1
H30 H 0.652316 0.697900 0.362513 0.053 Uiso 0.270(11) 1 calc R U P G 1
O2 O 0.27601(9) 0.57125(7) 0.25369(16) 0.0446(6) Uani 1 1 d . U . . .
O5 O 0.37248(9) 0.61052(8) 0.22180(14) 0.0408(5) Uani 1 1 d D U . . .
O6A O 0.4264(6) 0.6896(5) 0.0752(12) 0.081(4) Uani 0.352(15) 1 d D U P E 2
C6A C 0.37495(13) 0.64225(12) 0.1694(2) 0.0410(8) Uani 0.352(15) 1 d D U P E 2
C7A C 0.4204(5) 0.6547(10) 0.1294(18) 0.054(4) Uani 0.352(15) 1 d D U P E 2
C8A C 0.4650(5) 0.6356(6) 0.1481(13) 0.066(4) Uani 0.352(15) 1 d D U P E 2
H8A H 0.471047 0.612411 0.187971 0.079 Uiso 0.352(15) 1 calc R U P E 2
C9A C 0.5000(5) 0.6556(8) 0.0992(14) 0.094(5) Uani 0.352(15) 1 d D U P E 2
H9A H 0.534300 0.647542 0.096717 0.113 Uiso 0.352(15) 1 calc R U P E 2
C10A C 0.4766(6) 0.6884(6) 0.0559(12) 0.085(5) Uani 0.352(15) 1 d D U P E 2
H10A H 0.492105 0.708159 0.017526 0.102 Uiso 0.352(15) 1 calc R U P E 2
O8 O 0.40801(7) 0.53757(7) 0.42988(12) 0.0277(4) Uani 1 1 d . U . . .
O11 O 0.33942(7) 0.59637(7) 0.51404(13) 0.0288(5) Uani 1 1 d D U . . .
O12 O 0.2620(2) 0.6114(4) 0.6107(3) 0.0561(15) Uani 0.765(16) 1 d D U P F 2
C16 C 0.29724(10) 0.59843(10) 0.4810(2) 0.0312(7) Uani 0.765(16) 1 d D U P F 2
C17 C 0.25398(13) 0.60578(12) 0.5319(2) 0.0472(9) Uani 0.765(16) 1 d D U P F 2
C18 C 0.2045(3) 0.6106(6) 0.5179(7) 0.061(2) Uani 0.765(16) 1 d D U P F 2
H18 H 0.189042 0.609625 0.467587 0.073 Uiso 0.765(16) 1 calc R U P F 2
C19 C 0.1806(3) 0.6170(4) 0.5889(6) 0.071(2) Uani 0.765(16) 1 d D U P F 2
H19 H 0.145720 0.620157 0.596794 0.085 Uiso 0.765(16) 1 calc R U P F 2
C20 C 0.2154(3) 0.6179(4) 0.6441(5) 0.072(2) Uani 0.765(16) 1 d D U P F 2
H20 H 0.209390 0.622389 0.698719 0.086 Uiso 0.765(16) 1 calc R U P F 2
O14 O 0.46136(9) 0.62767(7) 0.65043(13) 0.0361(5) Uani 1 1 d D U . . .
O15A O 0.4983(3) 0.5587(2) 0.7470(4) 0.0591(19) Uani 0.730(11) 1 d D U P G 2
C21A C 0.45477(11) 0.58469(10) 0.62923(18) 0.0273(6) Uani 0.730(11) 1 d D U P G 2
C22A C 0.47424(13) 0.54680(11) 0.6793(2) 0.0371(7) Uani 0.730(11) 1 d D U P G 2
C23A C 0.4767(6) 0.4982(3) 0.6678(8) 0.044(2) Uani 0.730(11) 1 d D U P G 2
H23A H 0.462283 0.480728 0.625579 0.053 Uiso 0.730(11) 1 calc R U P G 2
C24A C 0.5047(5) 0.4793(3) 0.7305(7) 0.066(3) Uani 0.730(11) 1 d D U P G 2
H24A H 0.513306 0.446661 0.738588 0.079 Uiso 0.730(11) 1 calc R U P G 2
C25A C 0.5165(4) 0.5159(3) 0.7758(6) 0.067(3) Uani 0.730(11) 1 d D U P G 2
H25A H 0.535456 0.513211 0.822838 0.080 Uiso 0.730(11) 1 calc R U P G 2
O17 O 0.50840(7) 0.66848(7) 0.51696(13) 0.0274(4) Uani 1 1 d D U . . .
O18A O 0.5515(3) 0.6263(3) 0.3335(4) 0.0481(15) Uani 0.730(11) 1 d D U P G 2
C26A C 0.50781(9) 0.64394(9) 0.45400(17) 0.0233(6) Uani 0.730(11) 1 d D U P G 2
C27A C 0.55023(11) 0.65082(11) 0.4022(2) 0.0357(7) Uani 0.730(11) 1 d D U P G 2
C28A C 0.5922(5) 0.6787(6) 0.4078(8) 0.053(3) Uani 0.730(11) 1 d D U P G 2
H28A H 0.601157 0.698577 0.451016 0.064 Uiso 0.730(11) 1 calc R U P G 2
C29A C 0.6188(3) 0.6727(4) 0.3397(7) 0.064(3) Uani 0.730(11) 1 d D U P G 2
H29A H 0.648767 0.688608 0.325566 0.077 Uiso 0.730(11) 1 calc R U P G 2
C30A C 0.5944(4) 0.6400(4) 0.2970(6) 0.067(3) Uani 0.730(11) 1 d D U P G 2
H30A H 0.605417 0.627928 0.247720 0.080 Uiso 0.730(11) 1 calc R U P G 2
N1 N 0.3627(4) 0.7327(5) 0.3848(8) 0.060(3) Uani 0.319(8) 1 d D U P H -1
H1A H 0.342723 0.730673 0.341676 0.072 Uiso 0.319(8) 1 calc R U P H -1
H1B H 0.369941 0.702190 0.399857 0.072 Uiso 0.319(8) 1 calc R U P H -1
C51 C 0.4833(3) 0.7564(9) 0.2693(4) 0.057(4) Uani 0.319(8) 1 d D U P H -1
H51A H 0.499425 0.738339 0.226916 0.085 Uiso 0.319(8) 1 calc R U P H -1
H51B H 0.474389 0.788351 0.250123 0.085 Uiso 0.319(8) 1 calc R U P H -1
H51C H 0.506183 0.759350 0.313949 0.085 Uiso 0.319(8) 1 calc R U P H -1
C52 C 0.4365(4) 0.7303(5) 0.2955(9) 0.058(4) Uani 0.319(8) 1 d D U P H -1
H52A H 0.445715 0.697778 0.313606 0.069 Uiso 0.319(8) 1 calc R U P H -1
H52B H 0.413931 0.726770 0.249801 0.069 Uiso 0.319(8) 1 calc R U P H -1
C53 C 0.4096(5) 0.7557(9) 0.3604(10) 0.042(5) Uani 0.319(8) 1 d D U P H -1
H53A H 0.431874 0.757766 0.406655 0.050 Uiso 0.319(8) 1 calc R U P H -1
H53B H 0.402203 0.788715 0.342977 0.050 Uiso 0.319(8) 1 calc R U P H -1
C54 C 0.3339(4) 0.7552(8) 0.4485(8) 0.039(4) Uani 0.319(8) 1 d D U P H -1
H54A H 0.355411 0.757661 0.495650 0.047 Uiso 0.319(8) 1 calc R U P H -1
H54B H 0.325216 0.788175 0.432144 0.047 Uiso 0.319(8) 1 calc R U P H -1
C55 C 0.2885(5) 0.7307(6) 0.4706(10) 0.067(4) Uani 0.319(8) 1 d D U P H -1
H55A H 0.297624 0.698895 0.491940 0.081 Uiso 0.319(8) 1 calc R U P H -1
H55B H 0.268676 0.725242 0.422331 0.081 Uiso 0.319(8) 1 calc R U P H -1
C56 C 0.2555(2) 0.7557(10) 0.5306(4) 0.048(4) Uani 0.319(8) 1 d D U P H -1
H56A H 0.226120 0.735963 0.541061 0.072 Uiso 0.319(8) 1 calc R U P H -1
H56B H 0.274150 0.760381 0.579660 0.072 Uiso 0.319(8) 1 calc R U P H -1
H56C H 0.245105 0.786817 0.509817 0.072 Uiso 0.319(8) 1 calc R U P H -1
N1A N 0.3773(7) 0.7357(8) 0.4185(12) 0.051(5) Uani 0.181(8) 1 d D U P H -2
H1AA H 0.379188 0.703316 0.422759 0.062 Uiso 0.181(8) 1 calc R U P H -2
H1AB H 0.395256 0.748167 0.459073 0.062 Uiso 0.181(8) 1 calc R U P H -2
C51A C 0.4833(3) 0.7564(9) 0.2693(4) 0.057(4) Uani 0.181(8) 1 d D U P H -2
H51D H 0.517098 0.743308 0.267603 0.085 Uiso 0.181(8) 1 calc R U P H -2
H51E H 0.466532 0.750083 0.219084 0.085 Uiso 0.181(8) 1 calc R U P H -2
H51F H 0.484837 0.791002 0.278324 0.085 Uiso 0.181(8) 1 calc R U P H -2
C52A C 0.4547(7) 0.7330(7) 0.3352(11) 0.045(5) Uani 0.181(8) 1 d D U P H -2
H52C H 0.472688 0.738850 0.385120 0.054 Uiso 0.181(8) 1 calc R U P H -2
H52D H 0.454431 0.698038 0.326035 0.054 Uiso 0.181(8) 1 calc R U P H -2
C53A C 0.4027(9) 0.749(3) 0.3450(18) 0.041(6) Uani 0.181(8) 1 d D U P H -2
H53C H 0.402282 0.784624 0.340983 0.049 Uiso 0.181(8) 1 calc R U P H -2
H53D H 0.382994 0.736655 0.300323 0.049 Uiso 0.181(8) 1 calc R U P H -2
C54A C 0.3251(7) 0.749(2) 0.4312(13) 0.038(5) Uani 0.181(8) 1 d D U P H -2
H54C H 0.322525 0.784506 0.428489 0.045 Uiso 0.181(8) 1 calc R U P H -2
H54D H 0.304964 0.735891 0.387639 0.045 Uiso 0.181(8) 1 calc R U P H -2
C55A C 0.3044(8) 0.7338(9) 0.5034(15) 0.062(6) Uani 0.181(8) 1 d D U P H -2
H55C H 0.329378 0.739533 0.545106 0.074 Uiso 0.181(8) 1 calc R U P H -2
H55D H 0.299499 0.698720 0.499888 0.074 Uiso 0.181(8) 1 calc R U P H -2
C56A C 0.2555(2) 0.7557(10) 0.5306(4) 0.048(4) Uani 0.181(8) 1 d D U P H -2
H56D H 0.245876 0.741551 0.581184 0.072 Uiso 0.181(8) 1 calc R U P H -2
H56E H 0.259658 0.790322 0.536853 0.072 Uiso 0.181(8) 1 calc R U P H -2
H56F H 0.229625 0.749299 0.491402 0.072 Uiso 0.181(8) 1 calc R U P H -2
C60 C 0.2540(3) 0.4786(2) 0.3906(5) 0.120(2) Uani 1 1 d . U . . .
H60A H 0.250738 0.501544 0.347162 0.179 Uiso 1 1 calc R U . . .
H60B H 0.282790 0.487163 0.422996 0.179 Uiso 1 1 calc R U . . .
H60C H 0.223781 0.479467 0.422951 0.179 Uiso 1 1 calc R U . . .
N58 N 0.2624(4) 0.3893(3) 0.3377(6) 0.191(4) Uani 1 1 d . U . . .
C73 C 0.2610(3) 0.4290(3) 0.3577(5) 0.126(3) Uani 1 1 d . U . . .

loop_
_atom_site_aniso_label
_atom_site_aniso_U_11
_atom_site_aniso_U_22
_atom_site_aniso_U_33
_atom_site_aniso_U_23
_atom_site_aniso_U_13
_atom_site_aniso_U_12
Cr3 0.0208(2) 0.0149(2) 0.0282(2) 0.00138(17) -0.00388(17) -0.00204(17)
Cr4 0.0265(2) 0.0152(2) 0.0262(2) 0.00008(17) -0.00459(18) -0.00146(17)
Cr2 0.0367(3) 0.0137(2) 0.0395(3) -0.0002(2) -0.0181(2) -0.00032(19)
Cr1 0.0463(3) 0.0155(2) 0.0410(3) 0.0015(2) -0.0226(2) -0.0014(2)
Ni3 0.0208(2) 0.0149(2) 0.0282(2) 0.00138(17) -0.00388(17) -0.00204(17)
Ni4 0.0265(2) 0.0152(2) 0.0262(2) 0.00008(17) -0.00459(18) -0.00146(17)
Ni2 0.0367(3) 0.0137(2) 0.0395(3) -0.0002(2) -0.0181(2) -0.00032(19)
Ni1 0.0463(3) 0.0155(2) 0.0410(3) 0.0015(2) -0.0226(2) -0.0014(2)
F1 0.0313(12) 0.0181(11) 0.0424(15) 0.000 -0.0134(11) 0.000
F2 0.0341(9) 0.0189(8) 0.0374(10) -0.0001(7) -0.0145(8) 0.0002(7)
F3 0.0293(8) 0.0183(8) 0.0321(9) 0.0033(7) -0.0083(7) -0.0033(7)
F4 0.0235(8) 0.0182(7) 0.0326(9) -0.0002(7) -0.0045(7) -0.0005(6)
F5 0.0259(11) 0.0165(10) 0.0238(11) 0.000 -0.0028(9) 0.000
O19 0.0488(13) 0.0178(9) 0.0379(12) -0.0033(9) -0.0185(11) 0.0022(10)
O20 0.037(4) 0.035(3) 0.058(5) 0.018(3) -0.016(4) -0.014(3)
C31 0.0246(19) 0.0216(18) 0.0229(19) 0.000 0.0022(16) 0.000
C32 0.032(2) 0.032(2) 0.029(2) 0.000 -0.0055(18) 0.000
C33 0.042(6) 0.027(3) 0.030(5) -0.008(3) -0.011(4) 0.007(3)
C34 0.058(7) 0.048(4) 0.042(7) 0.011(5) -0.023(6) 0.003(5)
C35 0.045(6) 0.049(5) 0.057(9) 0.007(5) -0.024(6) -0.014(4)
O21 0.0440(13) 0.0279(11) 0.0324(12) 0.0005(10) 0.0093(10) -0.0068(10)
O22 0.028(6) 0.088(4) 0.045(6) -0.003(4) 0.009(6) 0.003(4)
C36 0.027(2) 0.032(2) 0.028(2) 0.000 -0.0020(17) 0.000
C37 0.031(2) 0.084(4) 0.032(3) 0.000 0.003(2) 0.000
C38 0.021(6) 0.077(5) 0.054(8) -0.001(6) 0.003(6) 0.003(4)
C39 0.033(5) 0.091(11) 0.066(8) 0.008(7) 0.021(5) 0.011(5)
C40 0.031(5) 0.086(10) 0.042(6) 0.001(7) 0.014(5) 0.007(6)
O23 0.093(2) 0.0204(11) 0.0546(16) 0.0039(11) -0.0437(16) -0.0058(12)
O24 0.036(4) 0.040(3) 0.034(3) -0.007(3) -0.010(3) 0.015(3)
C41 0.029(2) 0.024(2) 0.041(2) 0.000 -0.0128(19) 0.000
C42 0.032(2) 0.033(2) 0.034(2) 0.000 -0.0081(18) 0.000
C43 0.060(10) 0.033(4) 0.091(9) 0.018(5) -0.048(8) -0.019(5)
C44 0.040(5) 0.054(9) 0.049(5) -0.004(4) -0.021(4) 0.004(4)
C45 0.022(4) 0.046(7) 0.033(4) 0.005(4) -0.003(3) 0.014(4)
O25 0.0319(12) 0.0302(12) 0.0761(19) 0.0174(13) -0.0157(12) -0.0048(10)
O26 0.038(4) 0.113(6) 0.091(6) -0.024(5) -0.003(3) 0.011(4)
C46 0.026(2) 0.059(3) 0.042(3) 0.000 -0.0181(19) 0.000
C47 0.031(3) 0.086(8) 0.054(4) 0.007(4) -0.016(2) 0.003(4)
C48 0.051(5) 0.101(7) 0.049(5) 0.010(5) -0.004(4) -0.008(6)
C49 0.063(5) 0.152(9) 0.064(5) -0.003(12) 0.014(4) 0.004(12)
C50 0.044(5) 0.143(8) 0.118(9) -0.014(8) 0.014(5) 0.001(6)
O1 0.087(2) 0.0213(11) 0.0723(19) 0.0063(12) -0.0537(17) -0.0121(13)
O3 0.0647(17) 0.0267(12) 0.0594(17) -0.0021(12) -0.0216(14) -0.0154(12)
C1 0.0473(19) 0.0211(14) 0.050(2) -0.0018(15) -0.0243(17) 0.0006(14)
C2 0.049(2) 0.0223(15) 0.053(2) -0.0062(15) -0.0159(17) -0.0007(14)
C3 0.062(2) 0.0344(18) 0.069(3) -0.0050(19) -0.035(2) -0.0011(18)
C4 0.054(2) 0.045(2) 0.066(3) -0.019(2) -0.021(2) -0.0099(18)
C5 0.066(3) 0.0372(19) 0.066(3) -0.0147(19) -0.018(2) -0.0225(19)
O4 0.0770(17) 0.0307(12) 0.0378(13) 0.0019(11) 0.0001(13) 0.0139(12)
O6 0.050(4) 0.167(9) 0.083(5) 0.027(6) 0.012(3) 0.028(4)
C6 0.0521(19) 0.0329(17) 0.0381(18) -0.0095(14) -0.0127(15) -0.0013(15)
C7 0.070(5) 0.095(10) 0.046(5) 0.001(6) 0.005(4) 0.002(5)
C8 0.092(7) 0.127(10) 0.071(6) 0.006(7) 0.013(6) -0.019(6)
C9 0.083(7) 0.197(12) 0.098(8) 0.013(9) 0.032(6) -0.010(8)
C10 0.089(7) 0.215(14) 0.143(10) 0.029(11) 0.042(7) 0.013(8)
O7 0.0589(15) 0.0184(10) 0.0626(16) -0.0053(11) -0.0355(13) 0.0056(11)
O9 0.112(3) 0.0217(12) 0.113(3) -0.0216(15) -0.081(2) 0.0181(15)
C11 0.0308(15) 0.0182(13) 0.0418(18) -0.0023(13) -0.0115(13) 0.0010(12)
C12 0.0414(18) 0.0185(14) 0.060(2) -0.0057(15) -0.0233(17) 0.0020(13)
C13 0.0312(16) 0.0226(14) 0.060(2) -0.0001(15) -0.0146(15) 0.0001(13)
C14 0.056(2) 0.0209(16) 0.110(4) -0.011(2) -0.040(2) 0.0084(16)
C15 0.123(4) 0.0215(18) 0.155(5) -0.029(3) -0.099(4) 0.020(2)
O10 0.0289(11) 0.0330(12) 0.0530(14) 0.0102(11) -0.0146(10) -0.0083(9)
O12A 0.032(5) 0.033(10) 0.103(9) -0.011(9) 0.008(5) 0.008(5)
C16A 0.0248(13) 0.0161(13) 0.0527(18) 0.0047(13) -0.0002(13) -0.0033(11)
C17A 0.0380(17) 0.0304(17) 0.073(2) 0.0006(18) 0.0080(17) -0.0016(15)
C18A 0.034(9) 0.041(10) 0.078(6) 0.004(8) 0.019(6) 0.002(10)
C19A 0.036(10) 0.072(13) 0.100(11) -0.009(11) 0.026(8) 0.009(11)
C20A 0.043(7) 0.076(14) 0.106(13) -0.009(13) 0.016(7) 0.008(10)
O13 0.0345(11) 0.0177(9) 0.0350(11) 0.0039(9) -0.0077(9) -0.0021(9)
O15 0.061(8) 0.033(5) 0.037(7) 0.009(5) -0.015(6) 0.004(6)
C21 0.0281(14) 0.0217(13) 0.0321(15) 0.0060(12) -0.0015(12) -0.0043(12)
C22 0.0432(18) 0.0282(14) 0.0400(18) 0.0088(14) -0.0100(15) -0.0048(14)
C23 0.034(7) 0.007(6) 0.036(6) 0.001(5) -0.003(5) 0.008(5)
C24 0.081(11) 0.014(7) 0.035(7) 0.003(6) -0.021(7) 0.012(8)
C25 0.050(9) 0.020(5) 0.039(8) 0.003(5) -0.018(7) -0.001(6)
O16 0.0257(10) 0.0235(10) 0.0335(11) -0.0050(9) -0.0003(9) -0.0051(8)
O18 0.031(7) 0.062(9) 0.029(5) -0.006(5) 0.013(5) -0.012(6)
C26 0.0194(12) 0.0167(12) 0.0339(15) 0.0021(11) -0.0036(11) 0.0025(10)
C27 0.0275(14) 0.0313(16) 0.0481(18) 0.0048(14) 0.0056(13) -0.0027(13)
C28 0.033(9) 0.049(9) 0.057(7) -0.014(6) 0.009(6) -0.022(7)
C29 0.036(8) 0.059(11) 0.028(6) -0.023(7) 0.010(5) -0.022(7)
C30 0.038(7) 0.061(11) 0.034(8) -0.022(7) 0.008(5) -0.024(7)
O2 0.0558(14) 0.0198(10) 0.0580(16) -0.0002(11) -0.0315(13) -0.0036(10)
O5 0.0475(13) 0.0379(12) 0.0369(13) -0.0053(10) -0.0078(11) 0.0115(11)
O6A 0.095(8) 0.057(6) 0.091(8) -0.002(5) 0.034(6) 0.009(5)
C6A 0.0521(19) 0.0329(17) 0.0381(18) -0.0095(14) -0.0127(15) -0.0013(15)
C7A 0.054(5) 0.057(8) 0.052(8) -0.015(6) -0.003(6) -0.012(5)
C8A 0.045(5) 0.061(8) 0.092(9) 0.002(7) 0.001(6) -0.014(6)
C9A 0.056(7) 0.117(12) 0.110(12) 0.018(10) 0.018(8) -0.016(7)
C10A 0.090(9) 0.063(9) 0.101(11) -0.003(8) 0.038(8) -0.005(7)
O8 0.0313(10) 0.0161(9) 0.0356(12) -0.0005(9) -0.0060(9) 0.0010(8)
O11 0.0272(10) 0.0260(10) 0.0331(12) 0.0032(9) 0.0000(9) -0.0046(8)
O12 0.036(3) 0.059(3) 0.074(3) -0.012(2) 0.0210(18) -0.003(3)
C16 0.0248(13) 0.0161(13) 0.0527(18) 0.0047(13) -0.0002(13) -0.0033(11)
C17 0.0380(17) 0.0304(17) 0.073(2) 0.0006(18) 0.0080(17) -0.0016(15)
C18 0.036(3) 0.043(6) 0.103(5) -0.008(5) 0.010(3) 0.003(3)
C19 0.040(3) 0.066(4) 0.107(7) -0.026(6) 0.019(4) -0.011(4)
C20 0.042(4) 0.073(5) 0.100(5) -0.014(5) 0.033(4) -0.001(4)
O14 0.0541(14) 0.0202(10) 0.0340(12) 0.0054(9) -0.0137(11) -0.0040(10)
O15A 0.087(4) 0.033(3) 0.057(3) 0.019(2) -0.036(3) -0.009(3)
C21A 0.0281(14) 0.0217(13) 0.0321(15) 0.0060(12) -0.0015(12) -0.0043(12)
C22A 0.0432(18) 0.0282(14) 0.0400(18) 0.0088(14) -0.0100(15) -0.0048(14)
C23A 0.045(4) 0.032(3) 0.056(6) 0.013(3) -0.008(4) -0.011(3)
C24A 0.082(6) 0.034(4) 0.082(8) 0.024(4) -0.028(6) -0.001(4)
C25A 0.079(5) 0.056(5) 0.065(5) 0.031(4) -0.033(4) -0.008(5)
O17 0.0234(10) 0.0200(9) 0.0389(12) -0.0039(9) -0.0053(9) 0.0000(8)
O18A 0.033(3) 0.061(4) 0.050(2) -0.013(2) 0.0175(19) -0.005(2)
C26A 0.0194(12) 0.0167(12) 0.0339(15) 0.0021(11) -0.0036(11) 0.0025(10)
C27A 0.0275(14) 0.0313(16) 0.0481(18) 0.0048(14) 0.0056(13) -0.0027(13)
C28A 0.034(4) 0.046(4) 0.079(7) -0.011(5) 0.019(4) -0.013(3)
C29A 0.038(4) 0.069(7) 0.084(8) -0.002(6) 0.028(5) -0.014(3)
C30A 0.053(5) 0.083(7) 0.066(5) -0.009(4) 0.026(4) -0.012(4)
N1 0.049(5) 0.054(6) 0.078(8) -0.018(6) -0.003(5) -0.014(5)
C51 0.061(4) 0.049(13) 0.060(4) -0.007(5) 0.002(3) -0.002(5)
C52 0.042(6) 0.060(7) 0.071(8) -0.020(6) -0.006(6) -0.007(5)
C53 0.051(6) 0.034(11) 0.040(7) 0.001(7) -0.018(5) -0.003(6)
C54 0.041(5) 0.039(10) 0.037(6) 0.010(7) -0.020(5) 0.010(6)
C55 0.063(7) 0.063(8) 0.075(9) -0.037(7) -0.001(6) -0.022(6)
C56 0.047(3) 0.037(12) 0.059(4) 0.007(5) -0.010(3) -0.005(4)
N1A 0.054(8) 0.054(12) 0.046(8) 0.022(9) -0.008(6) 0.014(8)
C51A 0.061(4) 0.049(13) 0.060(4) -0.007(5) 0.002(3) -0.002(5)
C52A 0.043(8) 0.059(11) 0.031(8) 0.005(7) -0.016(6) 0.014(8)
C53A 0.041(7) 0.047(13) 0.035(10) 0.009(13) -0.019(7) 0.007(12)
C54A 0.033(7) 0.051(11) 0.030(8) 0.007(13) -0.025(6) -0.006(12)
C55A 0.074(11) 0.058(14) 0.052(11) 0.030(10) 0.006(8) 0.019(10)
C56A 0.047(3) 0.037(12) 0.059(4) 0.007(5) -0.010(3) -0.005(4)
C60 0.123(5) 0.083(4) 0.152(7) 0.014(4) -0.030(5) -0.029(4)
N58 0.227(9) 0.094(4) 0.251(11) -0.037(6) 0.075(8) -0.031(6)
C73 0.158(7) 0.094(4) 0.126(6) 0.005(5) 0.011(5) -0.054(5)

loop_
_atom_type_symbol
_atom_type_description
_atom_type_scat_dispersion_real
_atom_type_scat_dispersion_imag
_atom_type_scat_source
C C 0.0033 0.0016 'International Tables Vol C Tables 4.2.6.8 and 6.1.1.4'
H H 0.0000 0.0000 'International Tables Vol C Tables 4.2.6.8 and 6.1.1.4'
Cr Cr 0.3209 0.6236 'International Tables Vol C Tables 4.2.6.8 and 6.1.1.4'
F F 0.0171 0.0103 'International Tables Vol C Tables 4.2.6.8 and 6.1.1.4'
N N 0.0061 0.0033 'International Tables Vol C Tables 4.2.6.8 and 6.1.1.4'
Ni Ni 0.3393 1.1124 'International Tables Vol C Tables 4.2.6.8 and 6.1.1.4'
O O 0.0106 0.0060 'International Tables Vol C Tables 4.2.6.8 and 6.1.1.4'

loop_
_geom_angle_atom_site_label_1
_geom_angle_atom_site_label_2
_geom_angle_atom_site_label_3
_geom_angle
_geom_angle_site_symmetry_1
_geom_angle_site_symmetry_3
_geom_angle_publ_flag
F3 Cr3 F4 88.72(7) . . ?
F3 Cr3 O13 177.01(8) . . ?
F3 Cr3 O16 87.85(8) . . ?
F3 Cr3 O8 93.06(8) . . ?
F3 Cr3 O11 89.43(8) . . ?
F4 Cr3 O13 94.25(8) . . ?
F4 Cr3 O16 89.30(7) . . ?
F4 Cr3 O8 178.19(8) . . ?
F4 Cr3 O11 86.24(8) . . ?
O13 Cr3 O16 92.51(9) . . ?
O13 Cr3 O8 83.97(8) . . ?
O13 Cr3 O11 90.43(9) . . ?
O8 Cr3 O16 91.11(8) . . ?
O8 Cr3 O11 93.43(9) . . ?
O11 Cr3 O16 174.82(9) . . ?
F4 Cr4 F5 88.06(8) . . ?
F4 Cr4 O19 177.33(9) . . ?
F4 Cr4 O21 89.36(9) . . ?
F4 Cr4 O14 93.78(8) . . ?
F4 Cr4 O17 88.21(8) . . ?
F5 Cr4 O19 92.67(9) . . ?
F5 Cr4 O21 89.17(9) . . ?
F5 Cr4 O14 177.77(9) . . ?
F5 Cr4 O17 88.76(9) . . ?
O19 Cr4 O21 93.21(10) . . ?
O19 Cr4 O14 85.55(9) . . ?
O19 Cr4 O17 89.24(9) . . ?
O14 Cr4 O21 89.60(10) . . ?
O14 Cr4 O17 92.55(9) . . ?
O17 Cr4 O21 176.86(9) . . ?
F2 Cr2 F3 86.66(7) . . ?
F2 Cr2 O7 177.89(11) . . ?
F2 Cr2 O10 88.86(9) . . ?
F2 Cr2 O2 94.28(8) . . ?
F2 Cr2 O5 89.57(9) . . ?
F3 Cr2 O7 93.48(8) . . ?
F3 Cr2 O10 89.59(8) . . ?
F3 Cr2 O2 177.81(10) . . ?
F3 Cr2 O5 88.39(9) . . ?
O7 Cr2 O2 85.64(9) . . ?
O7 Cr2 O5 88.33(11) . . ?
O10 Cr2 O7 93.24(11) . . ?
O10 Cr2 O2 88.45(11) . . ?
O10 Cr2 O5 177.51(10) . . ?
O2 Cr2 O5 93.59(11) . . ?
F1 Cr1 O23 94.41(10) . . ?
F1 Cr1 O25 88.87(10) . . ?
F1 Cr1 O1 177.77(10) . . ?
F1 Cr1 O4 87.87(11) . . ?
F2 Cr1 F1 88.13(9) . . ?
F2 Cr1 O23 177.46(9) . . ?
F2 Cr1 O25 87.31(10) . . ?
F2 Cr1 O1 93.71(9) . . ?
F2 Cr1 O4 90.01(9) . . ?
O23 Cr1 O25 92.67(12) . . ?
O23 Cr1 O4 90.15(13) . . ?
O1 Cr1 O23 83.75(10) . . ?
O1 Cr1 O25 89.95(12) . . ?
O1 Cr1 O4 93.39(13) . . ?
O4 Cr1 O25 175.84(11) . . ?
Cr1 F1 Cr1 123.25(12) . 7_575 ?
Cr1 F2 Cr2 123.37(9) . . ?
Cr3 F3 Cr2 124.36(8) . . ?
Cr4 F4 Cr3 124.21(8) . . ?
Cr4 F5 Cr4 124.61(12) . 7_575 ?
C31 O19 Cr4 134.8(2) . . ?
C32 O20 C35 106.9(8) . . ?
O19 C31 O19 125.9(4) 7_575 . ?
O19 C31 C32 117.06(18) 7_575 . ?
O19 C31 C32 117.06(18) . . ?
O20 C32 C31 124.3(4) . . ?
O20 C32 C33 110.8(4) . . ?
C33 C32 C31 124.9(5) . . ?
C32 C33 H33 127.0 . . ?
C32 C33 C34 106.0(9) . . ?
C34 C33 H33 127.0 . . ?
C33 C34 H34 127.0 . . ?
C35 C34 C33 105.9(12) . . ?
C35 C34 H34 127.0 . . ?
O20 C35 H35 124.9 . . ?
C34 C35 O20 110.1(13) . . ?
C34 C35 H35 124.9 . . ?
C36 O21 Cr4 133.4(2) . . ?
C37 O22 C40 107.8(8) . . ?
O21 C36 O21 126.7(4) . 7_575 ?
O21 C36 C37 116.67(19) . . ?
O21 C36 C37 116.67(19) 7_575 . ?
O22 C37 C36 121.3(6) . . ?
O22 C37 C38 108.1(6) . . ?
C38 C37 C36 130.4(8) . . ?
C37 C38 H38 126.0 . . ?
C37 C38 C39 107.9(11) . . ?
C39 C38 H38 126.0 . . ?
C38 C39 H39 126.6 . . ?
C40 C39 C38 106.8(13) . . ?
C40 C39 H39 126.6 . . ?
O22 C40 H40 125.3 . . ?
C39 C40 O22 109.3(12) . . ?
C39 C40 H40 125.3 . . ?
C41 O23 Cr1 134.5(2) . . ?
C42 O24 C45 105.9(7) . . ?
O23 C41 O23 125.3(4) 7_575 . ?
O23 C41 C42 117.3(2) 7_575 . ?
O23 C41 C42 117.3(2) . . ?
O24 C42 C41 119.8(4) . . ?
C43 C42 O24 109.3(5) . . ?
C43 C42 C41 130.5(6) . . ?
C42 C43 H43 126.3 . . ?
C42 C43 C44 107.4(9) . . ?
C44 C43 H43 126.3 . . ?
C43 C44 H44 126.9 . . ?
C45 C44 C43 106.2(11) . . ?
C45 C44 H44 126.9 . . ?
O24 C45 H45 124.5 . . ?
C44 C45 O24 111.1(10) . . ?
C44 C45 H45 124.5 . . ?
C46 O25 Cr1 133.1(3) . . ?
C47 O26 C50 108.0(9) . . ?
O25 C46 O25 126.1(5) . 7_575 ?
O25 C46 C47 127.3(5) . . ?
O25 C46 C47 106.6(5) 7_575 . ?
O26 C47 C46 128.0(8) . . ?
O26 C47 C48 107.0(8) . . ?
C48 C47 C46 124.9(8) . . ?
C47 C48 H48 124.7 . . ?
C47 C48 C49 110.5(10) . . ?
C49 C48 H48 124.7 . . ?
C48 C49 H49 127.1 . . ?
C50 C49 C48 105.7(10) . . ?
C50 C49 H49 127.1 . . ?
O26 C50 H50 125.7 . . ?
C49 C50 O26 108.6(10) . . ?
C49 C50 H50 125.7 . . ?
C1 O1 Cr1 135.5(2) . . ?
C2 O3 C5 105.6(3) . . ?
O1 C1 C2 114.9(3) . . ?
O1 C1 O2 127.0(3) . . ?
O2 C1 C2 118.1(3) . . ?
O3 C2 C1 118.7(3) . . ?
C3 C2 O3 109.9(3) . . ?
C3 C2 C1 131.4(3) . . ?
C2 C3 H3 126.6 . . ?
C2 C3 C4 106.8(3) . . ?
C4 C3 H3 126.6 . . ?
C3 C4 H4 126.8 . . ?
C5 C4 C3 106.5(3) . . ?
C5 C4 H4 126.8 . . ?
O3 C5 H5 124.4 . . ?
C4 C5 O3 111.3(3) . . ?
C4 C5 H5 124.4 . . ?
C6 O4 Cr1 131.9(2) . . ?
C6A O4 Cr1 131.9(2) . . ?
C10 O6 C7 108.4(8) . . ?
O4 C6 C7 118.8(5) . . ?
O5 C6 O4 126.1(3) . . ?
O5 C6 C7 115.1(5) . . ?
O6 C7 C6 119.2(8) . . ?
O6 C7 C8 106.9(8) . . ?
C8 C7 C6 133.5(9) . . ?
C7 C8 H8 125.6 . . ?
C7 C8 C9 108.8(9) . . ?
C9 C8 H8 125.6 . . ?
C8 C9 H9 127.4 . . ?
C10 C9 C8 105.3(10) . . ?
C10 C9 H9 127.4 . . ?
O6 C10 C9 110.4(10) . . ?
O6 C10 H10 124.8 . . ?
C9 C10 H10 124.8 . . ?
C11 O7 Cr2 133.6(2) . . ?
C15 O9 C12 105.8(3) . . ?
O7 C11 C12 117.3(3) . . ?
O7 C11 O8 126.9(3) . . ?
O8 C11 C12 115.7(3) . . ?
O9 C12 C11 117.3(3) . . ?
C13 C12 O9 110.2(3) . . ?
C13 C12 C11 132.5(3) . . ?
C12 C13 H13 126.4 . . ?
C12 C13 C14 107.3(3) . . ?
C14 C13 H13 126.4 . . ?
C13 C14 H14 127.4 . . ?
C15 C14 C13 105.1(3) . . ?
C15 C14 H14 127.4 . . ?
O9 C15 H15 124.2 . . ?
C14 C15 O9 111.6(4) . . ?
C14 C15 H15 124.2 . . ?
C16A O10 Cr2 133.1(2) . . ?
C16 O10 Cr2 133.1(2) . . ?
C17A O12A C20A 106.1(12) . . ?
O10 C16A C17A 115.8(3) . . ?
O10 C16A O11 127.0(3) . . ?
O11 C16A C17A 117.1(3) . . ?
O12A C17A C16A 117.9(9) . . ?
C18A C17A O12A 109.7(11) . . ?
C18A C17A C16A 132.3(10) . . ?
C17A C18A H18A 127.2 . . ?
C17A C18A C19A 105.7(13) . . ?
C19A C18A H18A 127.2 . . ?
C18A C19A H19A 126.3 . . ?
C20A C19A C18A 107.4(14) . . ?
C20A C19A H19A 126.3 . . ?
O12A C20A H20A 124.9 . . ?
C19A C20A O12A 110.1(14) . . ?
C19A C20A H20A 124.9 . . ?
C21 O13 Cr3 135.31(18) . . ?
C21A O13 Cr3 135.31(18) . . ?
C22 O15 C25 106.4(11) . . ?
O13 C21 C22 115.5(3) . . ?
O13 C21 O14 126.2(3) . . ?
O14 C21 C22 118.3(3) . . ?
O15 C22 C21 119.1(8) . . ?
C23 C22 O15 109.2(10) . . ?
C23 C22 C21 131.5(7) . . ?
C22 C23 H23 126.6 . . ?
C22 C23 C24 106.8(11) . . ?
C24 C23 H23 126.6 . . ?
C23 C24 H24 126.6 . . ?
C25 C24 C23 106.8(13) . . ?
C25 C24 H24 126.6 . . ?
O15 C25 H25 124.7 . . ?
C24 C25 O15 110.6(13) . . ?
C24 C25 H25 124.7 . . ?
C26 O16 Cr3 130.59(19) . . ?
C26A O16 Cr3 130.59(19) . . ?
C30 O18 C27 107.1(11) . . ?
O16 C26 C27 117.3(3) . . ?
O16 C26 O17 127.4(3) . . ?
O17 C26 C27 115.4(2) . . ?
O18 C27 C26 120.8(7) . . ?
C28 C27 O18 106.4(10) . . ?
C28 C27 C26 132.9(8) . . ?
C27 C28 H28 125.4 . . ?
C27 C28 C29 109.2(12) . . ?
C29 C28 H28 125.4 . . ?
C28 C29 H29 127.2 . . ?
C30 C29 C28 105.6(13) . . ?
C30 C29 H29 127.2 . . ?
O18 C30 H30 124.6 . . ?
C29 C30 O18 110.8(13) . . ?
C29 C30 H30 124.6 . . ?
C1 O2 Cr2 131.7(2) . . ?
C6 O5 Cr2 133.5(2) . . ?
C6A O5 Cr2 133.5(2) . . ?
C7A O6A C10A 105.0(10) . . ?
O4 C6A C7A 110.3(8) . . ?
O5 C6A O4 126.1(3) . . ?
O5 C6A C7A 123.3(8) . . ?
O6A C7A C6A 126.7(13) . . ?
C8A C7A O6A 109.9(10) . . ?
C8A C7A C6A 123.1(13) . . ?
C7A C8A H8A 126.2 . . ?
C7A C8A C9A 107.7(11) . . ?
C9A C8A H8A 126.2 . . ?
C8A C9A H9A 126.5 . . ?
C10A C9A C8A 106.9(12) . . ?
C10A C9A H9A 126.5 . . ?
O6A C10A H10A 124.9 . . ?
C9A C10A O6A 110.1(12) . . ?
C9A C10A H10A 124.9 . . ?
C11 O8 Cr3 134.11(18) . . ?
C16A O11 Cr3 132.6(2) . . ?
C16 O11 Cr3 132.6(2) . . ?
C17 O12 C20 105.9(5) . . ?
O10 C16 O11 127.0(3) . . ?
O10 C16 C17 115.8(3) . . ?
O11 C16 C17 117.1(3) . . ?
O12 C17 C16 118.0(4) . . ?
C18 C17 O12 108.4(5) . . ?
C18 C17 C16 133.5(6) . . ?
C17 C18 H18 125.8 . . ?
C17 C18 C19 108.5(7) . . ?
C19 C18 H18 125.8 . . ?
C18 C19 H19 126.6 . . ?
C20 C19 C18 106.9(6) . . ?
C20 C19 H19 126.6 . . ?
O12 C20 H20 124.8 . . ?
C19 C20 O12 110.3(6) . . ?
C19 C20 H20 124.8 . . ?
C21 O14 Cr4 132.4(2) . . ?
C21A O14 Cr4 132.4(2) . . ?
C22A O15A C25A 104.9(5) . . ?
O13 C21A O14 126.2(3) . . ?
O13 C21A C22A 115.5(3) . . ?
O14 C21A C22A 118.3(3) . . ?
O15A C22A C21A 119.2(4) . . ?
O15A C22A C23A 109.7(5) . . ?
C23A C22A C21A 130.9(5) . . ?
C22A C23A H23A 126.6 . . ?
C22A C23A C24A 106.9(7) . . ?
C24A C23A H23A 126.6 . . ?
C23A C24A H24A 126.9 . . ?
C25A C24A C23A 106.1(7) . . ?
C25A C24A H24A 126.9 . . ?
O15A C25A H25A 123.8 . . ?
C24A C25A O15A 112.3(7) . . ?
C24A C25A H25A 123.8 . . ?
C26 O17 Cr4 134.46(17) . . ?
C26A O17 Cr4 134.46(17) . . ?
C27A O18A C30A 105.8(5) . . ?
O16 C26A O17 127.4(3) . . ?
O16 C26A C27A 117.3(3) . . ?
O17 C26A C27A 115.4(2) . . ?
O18A C27A C26A 118.3(3) . . ?
O18A C27A C28A 109.0(5) . . ?
C28A C27A C26A 132.6(5) . . ?
C27A C28A H28A 126.3 . . ?
C29A C28A C27A 107.4(7) . . ?
C29A C28A H28A 126.3 . . ?
C28A C29A H29A 126.7 . . ?
C30A C29A C28A 106.5(7) . . ?
C30A C29A H29A 126.7 . . ?
O18A C30A H30A 124.4 . . ?
C29A C30A O18A 111.1(7) . . ?
C29A C30A H30A 124.4 . . ?
H1A N1 H1B 107.1 . . ?
C53 N1 H1A 107.8 . . ?
C53 N1 H1B 107.8 . . ?
C54 N1 H1A 107.8 . . ?
C54 N1 H1B 107.8 . . ?
C54 N1 C53 118.1(11) . . ?
H51A C51 H51B 109.5 . . ?
H51A C51 H51C 109.5 . . ?
H51B C51 H51C 109.5 . . ?
C52 C51 H51A 109.5 . . ?
C52 C51 H51B 109.5 . . ?
C52 C51 H51C 109.5 . . ?
C51 C52 H52A 109.0 . . ?
C51 C52 H52B 109.0 . . ?
C51 C52 C53 112.8(11) . . ?
H52A C52 H52B 107.8 . . ?
C53 C52 H52A 109.0 . . ?
C53 C52 H52B 109.0 . . ?
N1 C53 C52 114.5(14) . . ?
N1 C53 H53A 108.6 . . ?
N1 C53 H53B 108.6 . . ?
C52 C53 H53A 108.6 . . ?
C52 C53 H53B 108.6 . . ?
H53A C53 H53B 107.6 . . ?
N1 C54 H54A 108.4 . . ?
N1 C54 H54B 108.4 . . ?
H54A C54 H54B 107.4 . . ?
C55 C54 N1 115.6(14) . . ?
C55 C54 H54A 108.4 . . ?
C55 C54 H54B 108.4 . . ?
C54 C55 H55A 108.2 . . ?
C54 C55 H55B 108.2 . . ?
C54 C55 C56 116.6(12) . . ?
H55A C55 H55B 107.3 . . ?
C56 C55 H55A 108.2 . . ?
C56 C55 H55B 108.2 . . ?
C55 C56 H56A 109.5 . . ?
C55 C56 H56B 109.5 . . ?
C55 C56 H56C 109.5 . . ?
H56A C56 H56B 109.5 . . ?
H56A C56 H56C 109.5 . . ?
H56B C56 H56C 109.5 . . ?
H1AA N1A H1AB 106.9 . . ?
C53A N1A H1AA 107.3 . . ?
C53A N1A H1AB 107.3 . . ?
C54A N1A H1AA 107.3 . . ?
C54A N1A H1AB 107.3 . . ?
C54A N1A C53A 120.1(18) . . ?
H51D C51A H51E 109.5 . . ?
H51D C51A H51F 109.5 . . ?
H51E C51A H51F 109.5 . . ?
C52A C51A H51D 109.5 . . ?
C52A C51A H51E 109.5 . . ?
C52A C51A H51F 109.5 . . ?
C51A C52A H52C 108.4 . . ?
C51A C52A H52D 108.4 . . ?
C51A C52A C53A 115.7(18) . . ?
H52C C52A H52D 107.4 . . ?
C53A C52A H52C 108.4 . . ?
C53A C52A H52D 108.4 . . ?
N1A C53A C52A 117(2) . . ?
N1A C53A H53C 108.0 . . ?
N1A C53A H53D 108.0 . . ?
C52A C53A H53C 108.0 . . ?
C52A C53A H53D 108.0 . . ?
H53C C53A H53D 107.3 . . ?
N1A C54A H54C 108.5 . . ?
N1A C54A H54D 108.5 . . ?
H54C C54A H54D 107.5 . . ?
C55A C54A N1A 115(2) . . ?
C55A C54A H54C 108.5 . . ?
C55A C54A H54D 108.5 . . ?
C54A C55A H55C 107.6 . . ?
C54A C55A H55D 107.6 . . ?
C54A C55A C56A 119(2) . . ?
H55C C55A H55D 107.0 . . ?
C56A C55A H55C 107.6 . . ?
C56A C55A H55D 107.6 . . ?
C55A C56A H56D 109.5 . . ?
C55A C56A H56E 109.5 . . ?
C55A C56A H56F 109.5 . . ?
H56D C56A H56E 109.5 . . ?
H56D C56A H56F 109.5 . . ?
H56E C56A H56F 109.5 . . ?
H60A C60 H60B 109.5 . . ?
H60A C60 H60C 109.5 . . ?
H60B C60 H60C 109.5 . . ?
C73 C60 H60A 109.5 . . ?
C73 C60 H60B 109.5 . . ?
C73 C60 H60C 109.5 . . ?
N58 C73 C60 172.8(9) . . ?

loop_
_geom_bond_atom_site_label_1
_geom_bond_atom_site_label_2
_geom_bond_distance
_geom_bond_site_symmetry_2
_geom_bond_publ_flag
Cr3 F3 1.9272(16) . ?
Cr3 F4 1.9410(16) . ?
Cr3 O13 1.946(2) . ?
Cr3 O16 1.972(2) . ?
Cr3 O8 1.9557(19) . ?
Cr3 O11 1.963(2) . ?
Cr4 F4 1.9329(16) . ?
Cr4 F5 1.9407(11) . ?
Cr4 O19 1.958(2) . ?
Cr4 O21 1.961(2) . ?
Cr4 O14 1.961(2) . ?
Cr4 O17 1.961(2) . ?
Cr2 F2 1.9313(16) . ?
Cr2 F3 1.9369(16) . ?
Cr2 O7 1.955(2) . ?
Cr2 O10 1.955(3) . ?
Cr2 O2 1.966(2) . ?
Cr2 O5 1.967(3) . ?
Cr1 F1 1.9302(12) . ?
Cr1 F2 1.9274(17) . ?
Cr1 O23 1.958(2) . ?
Cr1 O25 1.960(3) . ?
Cr1 O1 1.940(2) . ?
Cr1 O4 1.957(3) . ?
O19 C31 1.259(3) . ?
O20 C32 1.301(7) . ?
O20 C35 1.380(11) . ?
C31 C32 1.453(5) . ?
C32 C33 1.383(10) . ?
C33 H33 0.9500 . ?
C33 C34 1.399(12) . ?
C34 H34 0.9500 . ?
C34 C35 1.346(11) . ?
C35 H35 0.9500 . ?
O21 C36 1.259(3) . ?
O22 C37 1.331(9) . ?
O22 C40 1.369(10) . ?
C36 C37 1.457(6) . ?
C37 C38 1.348(12) . ?
C38 H38 0.9500 . ?
C38 C39 1.387(12) . ?
C39 H39 0.9500 . ?
C39 C40 1.314(10) . ?
C40 H40 0.9500 . ?
O23 C41 1.242(3) . ?
O24 C42 1.356(8) . ?
O24 C45 1.368(9) . ?
C41 C42 1.457(6) . ?
C42 C43 1.346(11) . ?
C43 H43 0.9500 . ?
C43 C44 1.404(12) . ?
C44 H44 0.9500 . ?
C44 C45 1.320(10) . ?
C45 H45 0.9500 . ?
O25 C46 1.256(3) . ?
O26 C47 1.324(10) . ?
O26 C50 1.387(10) . ?
C46 C47 1.464(8) . ?
C47 C48 1.338(10) . ?
C48 H48 0.9500 . ?
C48 C49 1.364(10) . ?
C49 H49 0.9500 . ?
C49 C50 1.327(14) . ?
C50 H50 0.9500 . ?
O1 C1 1.250(4) . ?
O3 C2 1.355(4) . ?
O3 C5 1.369(4) . ?
C1 C2 1.468(4) . ?
C1 O2 1.256(4) . ?
C2 C3 1.337(5) . ?
C3 H3 0.9500 . ?
C3 C4 1.415(5) . ?
C4 H4 0.9500 . ?
C4 C5 1.305(5) . ?
C5 H5 0.9500 . ?
O4 C6 1.273(4) . ?
O4 C6A 1.273(4) . ?
O6 C7 1.341(9) . ?
O6 C10 1.324(10) . ?
C6 C7 1.455(8) . ?
C6 O5 1.257(4) . ?
C7 C8 1.360(10) . ?
C8 H8 0.9500 . ?
C8 C9 1.368(11) . ?
C9 H9 0.9500 . ?
C9 C10 1.345(12) . ?
C10 H10 0.9500 . ?
O7 C11 1.250(4) . ?
O9 C12 1.358(4) . ?
O9 C15 1.355(4) . ?
C11 C12 1.463(4) . ?
C11 O8 1.267(4) . ?
C12 C13 1.342(4) . ?
C13 H13 0.9500 . ?
C13 C14 1.414(4) . ?
C14 H14 0.9500 . ?
C14 C15 1.345(6) . ?
C15 H15 0.9500 . ?
O10 C16A 1.254(4) . ?
O10 C16 1.254(4) . ?
O12A C17A 1.355(12) . ?
O12A C20A 1.364(14) . ?
C16A C17A 1.463(4) . ?
C16A O11 1.266(3) . ?
C17A C18A 1.351(13) . ?
C18A H18A 0.9500 . ?
C18A C19A 1.402(14) . ?
C19A H19A 0.9500 . ?
C19A C20A 1.319(14) . ?
C20A H20A 0.9500 . ?
O13 C21 1.253(3) . ?
O13 C21A 1.253(3) . ?
O15 C22 1.358(12) . ?
O15 C25 1.378(13) . ?
C21 C22 1.455(4) . ?
C21 O14 1.266(3) . ?
C22 C23 1.357(13) . ?
C23 H23 0.9500 . ?
C23 C24 1.417(13) . ?
C24 H24 0.9500 . ?
C24 C25 1.315(13) . ?
C25 H25 0.9500 . ?
O16 C26 1.261(3) . ?
O16 C26A 1.261(3) . ?
O18 C27 1.382(12) . ?
O18 C30 1.358(13) . ?
C26 C27 1.453(4) . ?
C26 O17 1.270(3) . ?
C27 C28 1.353(13) . ?
C28 H28 0.9500 . ?
C28 C29 1.393(13) . ?
C29 H29 0.9500 . ?
C29 C30 1.321(12) . ?
C30 H30 0.9500 . ?
O5 C6A 1.257(4) . ?
O6A C7A 1.351(12) . ?
O6A C10A 1.389(12) . ?
C6A C7A 1.441(10) . ?
C7A C8A 1.349(13) . ?
C8A H8A 0.9500 . ?
C8A C9A 1.374(13) . ?
C9A H9A 0.9500 . ?
C9A C10A 1.332(13) . ?
C10A H10A 0.9500 . ?
O11 C16 1.266(3) . ?
O12 C17 1.365(6) . ?
O12 C20 1.386(6) . ?
C16 C17 1.463(4) . ?
C17 C18 1.356(8) . ?
C18 H18 0.9500 . ?
C18 C19 1.379(9) . ?
C19 H19 0.9500 . ?
C19 C20 1.326(9) . ?
C20 H20 0.9500 . ?
O14 C21A 1.266(3) . ?
O15A C22A 1.361(6) . ?
O15A C25A 1.380(7) . ?
C21A C22A 1.455(4) . ?
C22A C23A 1.373(8) . ?
C23A H23A 0.9500 . ?
C23A C24A 1.406(9) . ?
C24A H24A 0.9500 . ?
C24A C25A 1.320(9) . ?
C25A H25A 0.9500 . ?
O17 C26A 1.270(3) . ?
O18A C27A 1.353(6) . ?
O18A C30A 1.363(7) . ?
C26A C27A 1.453(4) . ?
C27A C28A 1.375(8) . ?
C28A H28A 0.9500 . ?
C28A C29A 1.370(9) . ?
C29A H29A 0.9500 . ?
C29A C30A 1.339(9) . ?
C30A H30A 0.9500 . ?
N1 H1A 0.9100 . ?
N1 H1B 0.9100 . ?
N1 C53 1.473(13) . ?
N1 C54 1.473(12) . ?
C51 H51A 0.9800 . ?
C51 H51B 0.9800 . ?
C51 H51C 0.9800 . ?
C51 C52 1.519(14) . ?
C52 H52A 0.9900 . ?
C52 H52B 0.9900 . ?
C52 C53 1.497(13) . ?
C53 H53A 0.9900 . ?
C53 H53B 0.9900 . ?
C54 H54A 0.9900 . ?
C54 H54B 0.9900 . ?
C54 C55 1.448(13) . ?
C55 H55A 0.9900 . ?
C55 H55B 0.9900 . ?
C55 C56 1.520(14) . ?
C56 H56A 0.9800 . ?
C56 H56B 0.9800 . ?
C56 H56C 0.9800 . ?
N1A H1AA 0.9100 . ?
N1A H1AB 0.9100 . ?
N1A C53A 1.472(19) . ?
N1A C54A 1.467(19) . ?
C51A H51D 0.9800 . ?
C51A H51E 0.9800 . ?
C51A H51F 0.9800 . ?
C51A C52A 1.506(18) . ?
C52A H52C 0.9900 . ?
C52A H52D 0.9900 . ?
C52A C53A 1.48(2) . ?
C53A H53C 0.9900 . ?
C53A H53D 0.9900 . ?
C54A H54C 0.9900 . ?
C54A H54D 0.9900 . ?
C54A C55A 1.41(2) . ?
C55A H55C 0.9900 . ?
C55A H55D 0.9900 . ?
C55A C56A 1.520(19) . ?
C56A H56D 0.9800 . ?
C56A H56E 0.9800 . ?
C56A H56F 0.9800 . ?
C60 H60A 0.9800 . ?
C60 H60B 0.9800 . ?
C60 H60C 0.9800 . ?
C60 C73 1.506(10) . ?
N58 C73 1.160(9) . ?

loop_
_geom_torsion_atom_site_label_1
_geom_torsion_atom_site_label_2
_geom_torsion_atom_site_label_3
_geom_torsion_atom_site_label_4
_geom_torsion
_geom_torsion_site_symmetry_1
_geom_torsion_site_symmetry_2
_geom_torsion_site_symmetry_3
_geom_torsion_site_symmetry_4
_geom_torsion_publ_flag
Cr3 O13 C21 C22 -171.0(2) . . . . ?
Cr3 O13 C21 O14 8.0(5) . . . . ?
Cr3 O13 C21A O14 8.0(5) . . . . ?
Cr3 O13 C21A C22A -171.0(2) . . . . ?
Cr3 O16 C26 C27 -168.4(2) . . . . ?
Cr3 O16 C26 O17 12.1(4) . . . . ?
Cr3 O16 C26A O17 12.1(4) . . . . ?
Cr3 O16 C26A C27A -168.4(2) . . . . ?
Cr3 O11 C16 O10 16.3(5) . . . . ?
Cr3 O11 C16 C17 -163.3(2) . . . . ?
Cr4 O19 C31 O19 -2.0(7) . . . 7_575 ?
Cr4 O19 C31 C32 177.3(3) . . . . ?
Cr4 O21 C36 O21 -17.0(7) . . . 7_575 ?
Cr4 O21 C36 C37 163.2(3) . . . . ?
Cr4 O14 C21A O13 -16.7(5) . . . . ?
Cr4 O14 C21A C22A 162.2(2) . . . . ?
Cr4 O17 C26A O16 -20.1(4) . . . . ?
Cr4 O17 C26A C27A 160.3(2) . . . . ?
Cr2 O7 C11 C12 174.1(3) . . . . ?
Cr2 O7 C11 O8 -4.6(6) . . . . ?
Cr2 O10 C16A C17A 161.9(2) . . . . ?
Cr2 O10 C16A O11 -17.7(5) . . . . ?
Cr2 O10 C16 O11 -17.7(5) . . . . ?
Cr2 O10 C16 C17 161.9(2) . . . . ?
Cr2 O5 C6A O4 -22.1(5) . . . . ?
Cr2 O5 C6A C7A 150.4(18) . . . . ?
Cr1 O23 C41 O23 13.3(9) . . . 7_575 ?
Cr1 O23 C41 C42 -166.0(3) . . . . ?
Cr1 O25 C46 O25 18.9(8) . . . 7_575 ?
Cr1 O25 C46 C47 -160.6(4) . . . . ?
Cr1 O1 C1 C2 177.4(3) . . . . ?
Cr1 O1 C1 O2 -3.2(7) . . . . ?
Cr1 O4 C6 C7 -166.3(11) . . . . ?
Cr1 O4 C6 O5 16.5(5) . . . . ?
Cr1 O4 C6A O5 16.5(5) . . . . ?
Cr1 O4 C6A C7A -156.8(16) . . . . ?
O19 C31 C32 O20 164.5(5) . . . . ?
O19 C31 C32 O20 -16.1(7) 7_575 . . . ?
O19 C31 C32 C33 -12.0(8) . . . . ?
O19 C31 C32 C33 167.4(6) 7_575 . . . ?
O20 C32 C33 C34 3.5(12) . . . . ?
C31 C32 C33 C34 -179.6(9) . . . . ?
C32 O20 C35 C34 -4(2) . . . . ?
C32 C33 C34 C35 -6(2) . . . . ?
C33 C34 C35 O20 6(2) . . . . ?
C35 O20 C32 C31 -176.9(9) . . . . ?
C35 O20 C32 C33 0.0(11) . . . . ?
O21 C36 C37 O22 176.8(13) . . . . ?
O21 C36 C37 O22 -2.9(14) 7_575 . . . ?
O21 C36 C37 C38 -9(2) . . . . ?
O21 C36 C37 C38 171(2) 7_575 . . . ?
O22 C37 C38 C39 -3(2) . . . . ?
C36 C37 C38 C39 -177.7(15) . . . . ?
C37 O22 C40 C39 1(3) . . . . ?
C37 C38 C39 C40 3(4) . . . . ?
C38 C39 C40 O22 -3(4) . . . . ?
C40 O22 C37 C36 176.7(13) . . . . ?
C40 O22 C37 C38 1.2(13) . . . . ?
O23 C41 C42 O24 3.8(9) 7_575 . . . ?
O23 C41 C42 O24 -176.8(7) . . . . ?
O23 C41 C42 C43 11.4(15) . . . . ?
O23 C41 C42 C43 -168.0(14) 7_575 . . . ?
O24 C42 C43 C44 3.4(14) . . . . ?
C41 C42 C43 C44 175.9(9) . . . . ?
C42 O24 C45 C44 2.0(17) . . . . ?
C42 C43 C44 C45 -2(2) . . . . ?
C43 C44 C45 O24 0(2) . . . . ?
C45 O24 C42 C41 -176.8(7) . . . . ?
C45 O24 C42 C43 -3.4(9) . . . . ?
O25 C46 C47 O26 179.9(7) . . . . ?
O25 C46 C47 O26 0.3(9) 7_575 . . . ?
O25 C46 C47 C48 2.8(12) . . . . ?
O25 C46 C47 C48 -176.7(9) 7_575 . . . ?
O26 C47 C48 C49 1.0(10) . . . . ?
C46 C47 C48 C49 178.6(7) . . . . ?
C47 O26 C50 C49 -3.8(14) . . . . ?
C47 C48 C49 C50 -3.4(15) . . . . ?
C48 C49 C50 O26 4.3(16) . . . . ?
C50 O26 C47 C46 -175.8(8) . . . . ?
C50 O26 C47 C48 1.6(9) . . . . ?
O1 C1 C2 O3 -178.8(4) . . . . ?
O1 C1 C2 C3 1.3(7) . . . . ?
O1 C1 O2 Cr2 -2.5(7) . . . . ?
O3 C2 C3 C4 -0.4(5) . . . . ?
C1 C2 C3 C4 179.5(4) . . . . ?
C2 O3 C5 C4 -0.3(5) . . . . ?
C2 C1 O2 Cr2 176.9(3) . . . . ?
C2 C3 C4 C5 0.2(5) . . . . ?
C3 C4 C5 O3 0.1(5) . . . . ?
C5 O3 C2 C1 -179.5(4) . . . . ?
C5 O3 C2 C3 0.5(5) . . . . ?
O4 C6 C7 O6 -176.9(12) . . . . ?
O4 C6 C7 C8 11(3) . . . . ?
O4 C6 O5 Cr2 -22.1(5) . . . . ?
O4 C6A C7A O6A -3(4) . . . . ?
O4 C6A C7A C8A 169(2) . . . . ?
O6 C7 C8 C9 0(2) . . . . ?
C6 C7 C8 C9 173(2) . . . . ?
C7 O6 C10 C9 5.3(19) . . . . ?
C7 C6 O5 Cr2 160.5(10) . . . . ?
C7 C8 C9 C10 3(2) . . . . ?
C8 C9 C10 O6 -5.1(19) . . . . ?
C10 O6 C7 C6 -177.4(15) . . . . ?
C10 O6 C7 C8 -3(2) . . . . ?
O7 C11 C12 O9 5.6(5) . . . . ?
O7 C11 C12 C13 -173.8(4) . . . . ?
O7 C11 O8 Cr3 4.2(5) . . . . ?
O9 C12 C13 C14 -0.2(5) . . . . ?
C11 C12 C13 C14 179.2(4) . . . . ?
C12 O9 C15 C14 -0.4(7) . . . . ?
C12 C11 O8 Cr3 -174.5(2) . . . . ?
C12 C13 C14 C15 0.0(6) . . . . ?
C13 C14 C15 O9 0.2(7) . . . . ?
C15 O9 C12 C11 -179.2(4) . . . . ?
C15 O9 C12 C13 0.3(6) . . . . ?
O10 C16A C17A O12A 7.6(19) . . . . ?
O10 C16A C17A C18A -176(3) . . . . ?
O10 C16A O11 Cr3 16.3(5) . . . . ?
O10 C16 C17 O12 -177.6(6) . . . . ?
O10 C16 C17 C18 -0.9(12) . . . . ?
O12A C17A C18A C19A -10(4) . . . . ?
C16A C17A C18A C19A 174(2) . . . . ?
C17A O12A C20A C19A 1(4) . . . . ?
C17A C16A O11 Cr3 -163.3(2) . . . . ?
C17A C18A C19A C20A 10(5) . . . . ?
C18A C19A C20A O12A -7(5) . . . . ?
C20A O12A C17A C16A -177(2) . . . . ?
C20A O12A C17A C18A 6(4) . . . . ?
O13 C21 C22 O15 9(2) . . . . ?
O13 C21 C22 C23 -178.1(14) . . . . ?
O13 C21 O14 Cr4 -16.7(5) . . . . ?
O13 C21A C22A O15A 179.6(5) . . . . ?
O13 C21A C22A C23A 5.9(12) . . . . ?
O15 C22 C23 C24 -2(3) . . . . ?
C21 C22 C23 C24 -176.0(15) . . . . ?
C22 O15 C25 C24 3(4) . . . . ?
C22 C21 O14 Cr4 162.2(2) . . . . ?
C22 C23 C24 C25 4(3) . . . . ?
C23 C24 C25 O15 -4(4) . . . . ?
C25 O15 C22 C21 174.4(18) . . . . ?
C25 O15 C22 C23 0(3) . . . . ?
O16 C26 C27 O18 -179.2(19) . . . . ?
O16 C26 C27 C28 2(3) . . . . ?
O16 C26 O17 Cr4 -20.1(4) . . . . ?
O16 C26A C27A O18A 1.5(7) . . . . ?
O16 C26A C27A C28A -178.7(13) . . . . ?
O18 C27 C28 C29 -6(4) . . . . ?
C26 C27 C28 C29 172.3(15) . . . . ?
C27 O18 C30 C29 6(4) . . . . ?
C27 C26 O17 Cr4 160.3(2) . . . . ?
C27 C28 C29 C30 10(5) . . . . ?
C28 C29 C30 O18 -10(4) . . . . ?
C30 O18 C27 C26 -178(2) . . . . ?
C30 O18 C27 C28 0(4) . . . . ?
O2 C1 C2 O3 1.8(6) . . . . ?
O2 C1 C2 C3 -178.1(4) . . . . ?
O5 C6 C7 O6 1(2) . . . . ?
O5 C6 C7 C8 -171.7(19) . . . . ?
O5 C6A C7A O6A -177(2) . . . . ?
O5 C6A C7A C8A -4(4) . . . . ?
O6A C7A C8A C9A -6(3) . . . . ?
C6A C7A C8A C9A -179(3) . . . . ?
C7A O6A C10A C9A -2(3) . . . . ?
C7A C8A C9A C10A 4(3) . . . . ?
C8A C9A C10A O6A -1(2) . . . . ?
C10A O6A C7A C6A 178(3) . . . . ?
C10A O6A C7A C8A 5(3) . . . . ?
O8 C11 C12 O9 -175.5(3) . . . . ?
O8 C11 C12 C13 5.1(6) . . . . ?
O11 C16A C17A O12A -172.8(19) . . . . ?
O11 C16A C17A C18A 3(3) . . . . ?
O11 C16 C17 O12 2.0(7) . . . . ?
O11 C16 C17 C18 178.6(11) . . . . ?
O12 C17 C18 C19 -2.9(14) . . . . ?
C16 C17 C18 C19 -179.7(6) . . . . ?
C17 O12 C20 C19 -0.7(12) . . . . ?
C17 C18 C19 C20 2.4(14) . . . . ?
C18 C19 C20 O12 -1.0(13) . . . . ?
C20 O12 C17 C16 179.6(6) . . . . ?
C20 O12 C17 C18 2.2(12) . . . . ?
O14 C21 C22 O15 -170.5(19) . . . . ?
O14 C21 C22 C23 2.9(15) . . . . ?
O14 C21A C22A O15A 0.5(7) . . . . ?
O14 C21A C22A C23A -173.2(11) . . . . ?
O15A C22A C23A C24A -1.4(15) . . . . ?
C21A C22A C23A C24A 172.7(7) . . . . ?
C22A O15A C25A C24A -0.6(13) . . . . ?
C22A C23A C24A C25A 1.0(16) . . . . ?
C23A C24A C25A O15A -0.3(16) . . . . ?
C25A O15A C22A C21A -173.7(7) . . . . ?
C25A O15A C22A C23A 1.2(12) . . . . ?
O17 C26 C27 O18 0.4(19) . . . . ?
O17 C26 C27 C28 -178(3) . . . . ?
O17 C26A C27A O18A -178.9(6) . . . . ?
O17 C26A C27A C28A 0.9(14) . . . . ?
O18A C27A C28A C29A 2.4(17) . . . . ?
C26A C27A C28A C29A -177.4(7) . . . . ?
C27A O18A C30A C29A -1.4(12) . . . . ?
C27A C28A C29A C30A -3.2(17) . . . . ?
C28A C29A C30A O18A 2.9(15) . . . . ?
C30A O18A C27A C26A 179.2(6) . . . . ?
C30A O18A C27A C28A -0.7(14) . . . . ?
N1 C54 C55 C56 -174.3(14) . . . . ?
C51 C52 C53 N1 177.2(15) . . . . ?
C53 N1 C54 C55 -179.3(17) . . . . ?
C54 N1 C53 C52 179.8(16) . . . . ?
N1A C54A C55A C56A 165(3) . . . . ?
C51A C52A C53A N1A -167(4) . . . . ?
C53A N1A C54A C55A 179(4) . . . . ?
C54A N1A C53A C52A -178(4) . . . . ?

loop_
_smtbx_masks_void_nr
_smtbx_masks_void_average_x
_smtbx_masks_void_average_y
_smtbx_masks_void_average_z
_smtbx_masks_void_volume
_smtbx_masks_void_count_electrons
_smtbx_masks_void_content
1 0.000 -0.285 0.500 1528.5 275.4 '12 acetonitrile'
2 0.500 0.085 0.000 1528.5 275.4 '12 acetonitrile'
